data_1550160
loop_
_publ_author_name
'Lu, Xing'
'Shen, Wangqiang'
'Bao, Lipiao'
'Hu, Shuaifeng'
'Yang, Le'
'Jin, Peng'
'Xie, Yun-Peng'
'Akasaka, Takeshi'

_publ_section_title
;
 Crystallographic Characterization of Lu2C2n (2n = 76-90): Cluster
 Selection by Cage Size
;
_journal_name_full 'Chemical Science'
_journal_paper_doi 10.1039/C8SC03886D
_journal_year 2019
_chemical_formula_moiety 'Lu2 C80, C36 H44 N4 Ni, 2(C6 H6)'
_chemical_formula_sum 'C128 H56 Lu2 N4 Ni'
_chemical_formula_weight 2058.41
_chemical_name_common 'Lu2@C2v-C80 Ni(OEP)'
_chemical_name_systematic 'Lu2@C2v-C80 Ni(OEP)'
_space_group_crystal_system monoclinic
_space_group_IT_number 12
_space_group_name_Hall '-C 2y'
_space_group_name_H-M_alt 'C 1 2/m 1'
_symmetry_space_group_name_Hall '-C 2y'
_symmetry_space_group_name_H-M 'C 1 2/m 1'
_atom_sites_solution_hydrogens geom
_audit_creation_method SHELXL-2014/7
_audit_update_record
;
2017-10-26 deposited with the CCDC.
2018-10-29 downloaded from the CCDC.
;
_cell_angle_alpha 90
_cell_angle_beta 94.158(5)
_cell_angle_gamma 90
_cell_formula_units_Z 4
_cell_length_a 25.186(5)
_cell_length_b 15.099(5)
_cell_length_c 19.694(5)
_cell_measurement_reflns_used 9941
_cell_measurement_temperature 100(2)
_cell_measurement_theta_max 23.163
_cell_measurement_theta_min 2.654
_cell_volume 7470(3)
_computing_structure_refinement 'SHELXL-2014/7 (Sheldrick, 2014)'
_diffrn_ambient_temperature 100(2)
_diffrn_measured_fraction_theta_full 0.996
_diffrn_measured_fraction_theta_max 0.995
_diffrn_measurement_device_type 'CCD MX300-HE'
_diffrn_measurement_method 'phi scans'
_diffrn_radiation_type synchrotron
_diffrn_radiation_wavelength 0.6525
_diffrn_reflns_av_R_equivalents 0.0439
_diffrn_reflns_av_unetI/netI 0.0272
_diffrn_reflns_Laue_measured_fraction_full 0.996
_diffrn_reflns_Laue_measured_fraction_max 0.995
_diffrn_reflns_limit_h_max 30
_diffrn_reflns_limit_h_min -30
_diffrn_reflns_limit_k_max 18
_diffrn_reflns_limit_k_min -18
_diffrn_reflns_limit_l_max 23
_diffrn_reflns_limit_l_min -23
_diffrn_reflns_number 50453
_diffrn_reflns_point_group_measured_fraction_full 0.996
_diffrn_reflns_point_group_measured_fraction_max 0.995
_diffrn_reflns_theta_full 23.048
_diffrn_reflns_theta_max 23.177
_diffrn_reflns_theta_min 0.952
_diffrn_source 'SSRF, Beamline BL17B'
_exptl_absorpt_coefficient_mu 2.389
_exptl_absorpt_correction_T_max 0.7449
_exptl_absorpt_correction_T_min 0.4605
_exptl_absorpt_correction_type multi-scan
_exptl_absorpt_process_details SADABS
_exptl_crystal_colour Black
_exptl_crystal_density_diffrn 1.830
_exptl_crystal_description Block
_exptl_crystal_F_000 4088
_exptl_crystal_size_max 0.100
_exptl_crystal_size_mid 0.100
_exptl_crystal_size_min 0.060
_refine_diff_density_max 1.698
_refine_diff_density_min -2.056
_refine_diff_density_rms 0.162
_refine_ls_extinction_method none
_refine_ls_goodness_of_fit_ref 1.036
_refine_ls_hydrogen_treatment constr
_refine_ls_matrix_type full
_refine_ls_number_parameters 884
_refine_ls_number_reflns 7127
_refine_ls_number_restraints 1152
_refine_ls_restrained_S_all 1.117
_refine_ls_R_factor_all 0.1238
_refine_ls_R_factor_gt 0.1125
_refine_ls_shift/su_max 0.001
_refine_ls_shift/su_mean 0.000
_refine_ls_structure_factor_coef Fsqd
_refine_ls_weighting_details 'w=1/[\s^2^(Fo^2^)+(0.1813P)^2^+100.2916P] where P=(Fo^2^+2Fc^2^)/3'
_refine_ls_weighting_scheme calc
_refine_ls_wR_factor_gt 0.2978
_refine_ls_wR_factor_ref 0.3111
_reflns_Friedel_coverage 0.000
_reflns_number_gt 6155
_reflns_number_total 7127
_reflns_threshold_expression 'I > 2\s(I)'
_cod_data_source_file c8sc03886d2.cif
_cod_data_source_block Lu2@C2v-C80
_cod_depositor_comments
;
The following automatic conversions were performed:

'_exptl_absorpt_correction_type' value 'Multi-scan' changed to
'multi-scan' according to
/home/data/users/saulius/crontab/automatic-downloads/rss-feeds/RSC/lib/dictionaries/cif_core.dic
dictionary named 'cif_core.dic' version 2.4.2 from 2011-04-26.

Automatic conversion script
Id: cif_fix_values 4973 2017-02-22 13:04:09Z antanas 
;
_cod_database_code 1550160
_shelx_shelxl_version_number 2014/7
_shelx_space_group_comment
;
The symmetry employed for this shelxl refinement is uniquely defined
by the following loop, which should always be used as a source of
symmetry information in preference to the above space-group names.
They are only intended as comments.
;
_shelx_estimated_absorpt_t_min 0.787
_shelx_estimated_absorpt_t_max 0.866

loop_
_space_group_symop_operation_xyz
'x, y, z'
'-x, y, -z'
'x+1/2, y+1/2, z'
'-x+1/2, y+1/2, -z'
'-x, -y, -z'
'x, -y, z'
'-x+1/2, -y+1/2, -z'
'x+1/2, -y+1/2, z'

loop_
_atom_site_label
_atom_site_type_symbol
_atom_site_fract_x
_atom_site_fract_y
_atom_site_fract_z
_atom_site_U_iso_or_equiv
_atom_site_adp_type
_atom_site_occupancy
_atom_site_site_symmetry_order
_atom_site_calc_flag
_atom_site_refinement_flags_posn
_atom_site_refinement_flags_adp
_atom_site_refinement_flags_occupancy
_atom_site_disorder_assembly
_atom_site_disorder_group
Lu1 Lu 0.34108(7) 0.38089(14) 0.29085(12) 0.0434(5) Uani 0.1576 1 d . U P A 1
Lu2 Lu 0.38206(10) 0.5000 0.34053(15) 0.0556(9) Uani 0.1493 2 d S TU P A 1
Lu3 Lu 0.29954(19) 0.3924(3) 0.3366(3) 0.0816(11) Uani 0.114 1 d . U P A 1
Lu4 Lu 0.24004(15) 0.5328(3) 0.3570(2) 0.0306(7) Uani 0.1131 1 d . U P A 1
Lu5 Lu 0.23831(16) 0.4399(3) 0.3264(3) 0.0478(10) Uani 0.0926 1 d . U P A 1
Lu6 Lu 0.37234(13) 0.4151(3) 0.3339(2) 0.0465(9) Uani 0.0794 1 d . U P A 1
Lu7 Lu 0.2989(6) 0.5000 0.4146(7) 0.116(3) Uiso 0.0769 2 d S U P A 1
Lu8 Lu 0.2170(6) 0.5000 0.3533(8) 0.081(3) Uani 0.0672 2 d S TU P A 1
Lu9 Lu 0.3155(5) 0.3888(6) 0.2582(4) 0.078(2) Uani 0.0583 1 d . U P A 1
Lu10 Lu 0.3020(3) 0.4547(7) 0.2194(4) 0.085(2) Uani 0.0583 1 d . U P A 1
Lu11 Lu 0.2611(5) 0.5000 0.2051(6) 0.075(3) Uani 0.0536 2 d S TU P A 1
Lu12 Lu 0.2464(10) 0.5000 0.3647(15) 0.078(4) Uani 0.0533 2 d S TU P A 1
Lu13 Lu 0.2646(6) 0.4314(9) 0.3690(6) 0.095(2) Uani 0.0528 1 d . U P A 1
Lu14 Lu 0.3260(5) 0.4219(8) 0.3562(5) 0.0586(19) Uani 0.0375 1 d . U P A 1
Lu15 Lu 0.3425(8) 0.3668(16) 0.3553(12) 0.046(3) Uani 0.0138 1 d . U P A 1
Lu16 Lu 0.3328(7) 0.4374(16) 0.2610(11) 0.063(3) Uani 0.0223 1 d . U P A 1
C1 C 0.3662(2) 0.4284(4) 0.1510(2) 0.133(7) Uani 0.5 1 d G U P A -1
C21 C 0.2014(2) 0.4594(5) 0.1290(2) 0.144(7) Uani 0.5 1 d G U P A -1
C22 C 0.1656(2) 0.5106(5) 0.1503(3) 0.165(7) Uani 0.5 1 d G U P A -1
C2 C 0.40516(19) 0.4856(4) 0.1887(2) 0.106(5) Uani 0.5 1 d G U P A -1
C3 C 0.3850(2) 0.5750(4) 0.1751(2) 0.120(6) Uani 0.5 1 d G U P A -1
C4 C 0.3352(3) 0.5749(4) 0.13189(16) 0.104(6) Uani 0.5 1 d G U P A -1
C5 C 0.3257(3) 0.4844(4) 0.11575(15) 0.133(6) Uani 0.5 1 d G U P A -1
C6 C 0.2808(3) 0.4496(4) 0.10330(16) 0.136(7) Uani 0.5 1 d G U P A -1
C7 C 0.2666(3) 0.3651(4) 0.1242(2) 0.126(6) Uani 0.5 1 d G U P A -1
C8 C 0.3087(2) 0.3080(4) 0.1562(3) 0.128(6) Uani 0.5 1 d G U P A -1
C9 C 0.3640(2) 0.3374(4) 0.1762(3) 0.124(6) Uani 0.5 1 d G U P A -1
C10 C 0.3945(2) 0.3060(4) 0.2385(3) 0.131(7) Uani 0.5 1 d G U P A -1
C11 C 0.42969(16) 0.3663(4) 0.2828(3) 0.135(7) Uani 0.5 1 d G U P A -1
C12 C 0.43803(15) 0.4524(4) 0.2467(3) 0.109(6) Uani 0.5 1 d G U P A -1
C13 C 0.45937(12) 0.5234(4) 0.2985(3) 0.105(6) Uani 0.5 1 d G U P A -1
C14 C 0.44578(15) 0.6131(4) 0.2781(3) 0.092(5) Uani 0.5 1 d G U P A -1
C15 C 0.4085(2) 0.6388(4) 0.2211(2) 0.109(6) Uani 0.5 1 d G U P A -1
C16 C 0.3649(2) 0.7144(4) 0.2089(2) 0.123(6) Uani 0.5 1 d G U P A -1
C17 C 0.3208(3) 0.6990(4) 0.1814(2) 0.128(7) Uani 0.5 1 d G U P A -1
C18 C 0.2991(3) 0.6351(4) 0.13844(18) 0.129(7) Uani 0.5 1 d G U P A -1
C19 C 0.2493(3) 0.6006(4) 0.12318(19) 0.138(7) Uani 0.5 1 d G U P A -1
C20 C 0.2415(3) 0.5115(4) 0.10881(17) 0.141(7) Uani 0.5 1 d G U P A -1
C23 C 0.2186(2) 0.3786(4) 0.1548(2) 0.139(6) Uani 0.5 1 d G U P A -1
C24 C 0.2061(2) 0.3076(4) 0.2055(3) 0.119(6) Uani 0.5 1 d G U P A -1
C25 C 0.2464(2) 0.2506(3) 0.2401(3) 0.105(6) Uani 0.5 1 d G U P A -1
C26 C 0.3029(2) 0.2506(3) 0.2154(3) 0.131(7) Uani 0.5 1 d G U P A -1
C27 C 0.3507(2) 0.2500(3) 0.2640(3) 0.150(7) Uani 0.5 1 d G U P A -1
C28 C 0.3482(2) 0.2367(3) 0.3374(3) 0.160(7) Uani 0.5 1 d G U P A -1
C29 C 0.3872(2) 0.2879(3) 0.3837(3) 0.146(7) Uani 0.5 1 d G U P A -1
C30 C 0.3740(3) 0.3317(4) 0.4561(3) 0.139(7) Uani 0.5 1 d G U P A -1
C31 C 0.4148(2) 0.3999(4) 0.4640(3) 0.128(7) Uani 0.5 1 d G U P A -1
C32 C 0.43132(18) 0.3433(4) 0.3580(3) 0.136(7) Uani 0.5 1 d G U P A -1
C33 C 0.45260(17) 0.4105(4) 0.3976(3) 0.121(7) Uani 0.5 1 d G U P A -1
C34 C 0.46379(12) 0.5094(4) 0.3696(3) 0.110(5) Uani 0.5 1 d G U P A -1
C35 C 0.44815(14) 0.5721(4) 0.4064(3) 0.096(5) Uani 0.5 1 d G U P A -1
C36 C 0.44331(15) 0.6436(4) 0.3441(3) 0.088(5) Uani 0.5 1 d G U P A -1
C37 C 0.40453(18) 0.7117(3) 0.3441(3) 0.083(5) Uani 0.5 1 d G U P A -1
C38 C 0.3845(2) 0.7369(3) 0.2879(3) 0.079(5) Uani 0.5 1 d G U P A -1
C39 C 0.3227(2) 0.7708(3) 0.2825(3) 0.090(5) Uani 0.5 1 d G U P A -1
C40 C 0.2837(2) 0.7386(3) 0.2167(3) 0.124(6) Uani 0.5 1 d G U P A -1
C41 C 0.2346(2) 0.7060(4) 0.2012(3) 0.129(7) Uani 0.5 1 d G U P A -1
C42 C 0.2128(2) 0.6505(4) 0.1531(3) 0.127(7) Uani 0.5 1 d G U P A -1
C43 C 0.1738(2) 0.5934(5) 0.1718(3) 0.120(7) Uani 0.5 1 d G U P A -1
C44 C 0.15118(15) 0.5939(5) 0.2314(3) 0.136(7) Uani 0.5 1 d G U P A -1
C45 C 0.13721(13) 0.5108(5) 0.2464(3) 0.133(5) Uani 0.5 1 d G U P A -1
C46 C 0.15685(16) 0.4522(5) 0.2017(3) 0.133(5) Uani 0.5 1 d G U P A -1
C47 C 0.17029(17) 0.3631(4) 0.2269(3) 0.129(5) Uani 0.5 1 d G U P A -1
C48 C 0.16634(17) 0.3512(4) 0.2971(3) 0.098(5) Uani 0.5 1 d G U P A -1
C49 C 0.2049(2) 0.2864(4) 0.3426(3) 0.106(6) Uani 0.5 1 d G U P A -1
C50 C 0.2465(2) 0.2378(3) 0.3144(3) 0.110(6) Uani 0.5 1 d G U P A -1
C51 C 0.2937(3) 0.2386(3) 0.3645(3) 0.143(7) Uani 0.5 1 d G U P A -1
C52 C 0.2812(3) 0.2837(4) 0.4296(3) 0.135(7) Uani 0.5 1 d G U P A -1
C53 C 0.3192(3) 0.3314(4) 0.4766(2) 0.134(7) Uani 0.5 1 d G U P A -1
C54 C 0.3021(3) 0.4144(4) 0.50156(17) 0.133(7) Uani 0.5 1 d G U P A -1
C55 C 0.3435(3) 0.4837(4) 0.51363(15) 0.106(6) Uani 0.5 1 d G U P A -1
C56 C 0.3962(2) 0.4818(4) 0.4918(2) 0.119(6) Uani 0.5 1 d G U P A -1
C57 C 0.41920(18) 0.5582(4) 0.4596(2) 0.099(6) Uani 0.5 1 d G U P A -1
C58 C 0.3840(2) 0.6360(4) 0.4632(2) 0.099(6) Uani 0.5 1 d G U P A -1
C59 C 0.3715(2) 0.7180(3) 0.4094(2) 0.071(4) Uani 0.5 1 d G U P A -1
C60 C 0.3213(2) 0.7462(3) 0.3959(3) 0.070(4) Uani 0.5 1 d G U P A -1
C61 C 0.2954(2) 0.7671(3) 0.3271(3) 0.078(5) Uani 0.5 1 d G U P A -1
C62 C 0.2388(2) 0.7415(3) 0.3206(3) 0.113(6) Uani 0.5 1 d G U P A -1
C63 C 0.2124(2) 0.7170(4) 0.2578(3) 0.126(6) Uani 0.5 1 d G U P A -1
C64 C 0.16835(17) 0.6648(4) 0.2659(3) 0.120(6) Uani 0.5 1 d G U P A -1
C65 C 0.16731(15) 0.6486(4) 0.3356(3) 0.123(6) Uani 0.5 1 d G U P A -1
C66 C 0.14805(13) 0.5622(5) 0.3558(3) 0.138(7) Uani 0.5 1 d G U P A -1
C67 C 0.13762(11) 0.4991(5) 0.3151(3) 0.127(5) Uani 0.5 1 d G U P A -1
C68 C 0.14845(15) 0.4141(5) 0.3395(3) 0.111(6) Uani 0.5 1 d G U P A -1
C69 C 0.16822(18) 0.4374(5) 0.4056(3) 0.132(6) Uani 0.5 1 d G U P A -1
C70 C 0.2064(2) 0.3867(5) 0.4492(3) 0.138(7) Uani 0.5 1 d G U P A -1
C71 C 0.2258(2) 0.3105(4) 0.4143(3) 0.119(6) Uani 0.5 1 d G U P A -1
C72 C 0.2465(3) 0.4327(5) 0.4912(2) 0.123(6) Uani 0.5 1 d G U P A -1
C73 C 0.2511(2) 0.5290(5) 0.49652(19) 0.132(7) Uani 0.5 1 d G U P A -1
C74 C 0.3107(2) 0.5618(4) 0.51083(15) 0.132(7) Uani 0.5 1 d G U P A -1
C75 C 0.3341(2) 0.6412(4) 0.48872(18) 0.109(6) Uani 0.5 1 d G U P A -1
C76 C 0.2889(2) 0.7023(4) 0.4434(2) 0.108(6) Uani 0.5 1 d G U P A -1
C77 C 0.2360(2) 0.6635(4) 0.4332(3) 0.131(7) Uani 0.5 1 d G U P A -1
C78 C 0.20926(18) 0.6972(4) 0.3695(3) 0.133(7) Uani 0.5 1 d G U P A -1
C79 C 0.2123(2) 0.5802(5) 0.4574(3) 0.142(7) Uani 0.5 1 d G U P A -1
C80 C 0.16990(17) 0.5321(5) 0.4230(3) 0.141(7) Uani 0.5 1 d G U P A -1
C81 C 0.5915(3) 0.3525(5) 0.3465(3) 0.0450(16) Uani 1 1 d . U . B 2
H81A H 0.5628 0.3208 0.3228 0.067 Uiso 1 1 calc R U . B 2
H81B H 0.5774 0.3990 0.3731 0.067 Uiso 1 1 calc R U . B 2
H81C H 0.6121 0.3127 0.3758 0.067 Uiso 1 1 calc R U . B 2
N3 N 0.4233(2) 0.5000 0.0119(3) 0.0219(12) Uani 1 2 d S T P B 2
N2 N 0.47957(15) 0.3699(3) 0.0848(2) 0.0223(9) Uani 1 1 d . . . B 2
N1 N 0.5366(2) 0.5000 0.1583(3) 0.0215(12) Uani 1 2 d S T P B 2
Ni1 Ni 0.48083(3) 0.5000 0.08382(4) 0.0191(3) Uani 1 2 d S T P B 2
C82 C 0.6272(2) 0.3928(4) 0.2947(3) 0.0356(13) Uani 1 1 d . U . B 2
H82A H 0.6563 0.4244 0.3188 0.043 Uiso 1 1 calc R U . B 2
H82B H 0.6423 0.3454 0.2690 0.043 Uiso 1 1 calc R U . B 2
C83 C 0.5975(2) 0.4553(4) 0.2461(3) 0.0282(11) Uani 1 1 d . U . B 2
C84 C 0.55984(18) 0.4281(3) 0.1916(3) 0.0230(10) Uani 1 1 d . U . B 2
C85 C 0.5490(2) 0.3414(4) 0.1757(3) 0.0262(11) Uani 1 1 d . U . B 2
H85 H 0.5689 0.2980 0.1994 0.031 Uiso 1 1 calc R U . B 2
C86 C 0.51047(19) 0.3141(3) 0.1268(3) 0.0257(11) Uani 1 1 d . U . B 2
C87 C 0.4970(2) 0.2227(4) 0.1133(3) 0.0298(12) Uani 1 1 d . U . B 2
C88 C 0.5217(3) 0.1453(4) 0.1522(4) 0.0419(15) Uani 1 1 d . U . B 2
H88A H 0.5599 0.1538 0.1578 0.050 Uiso 1 1 calc R U . B 2
H88B H 0.5149 0.0917 0.1259 0.050 Uiso 1 1 calc R U . B 2
C89 C 0.5003(3) 0.1334(5) 0.2222(4) 0.057(2) Uani 1 1 d . U . B 2
H89A H 0.4624 0.1259 0.2172 0.086 Uiso 1 1 calc R U . B 2
H89B H 0.5089 0.1847 0.2496 0.086 Uiso 1 1 calc R U . B 2
H89C H 0.5163 0.0819 0.2439 0.086 Uiso 1 1 calc R U . B 2
C90 C 0.4578(2) 0.2228(4) 0.0626(3) 0.0285(11) Uani 1 1 d . U . B 2
C91 C 0.4281(2) 0.1459(4) 0.0296(4) 0.0383(14) Uani 1 1 d . U . B 2
H91A H 0.4490 0.0925 0.0378 0.046 Uiso 1 1 calc R U . B 2
H91B H 0.4243 0.1555 -0.0192 0.046 Uiso 1 1 calc R U . B 2
C92 C 0.3732(3) 0.1318(5) 0.0552(4) 0.0483(17) Uani 1 1 d . U . B 2
H92A H 0.3522 0.1843 0.0470 0.072 Uiso 1 1 calc R U . B 2
H92B H 0.3767 0.1196 0.1032 0.072 Uiso 1 1 calc R U . B 2
H92C H 0.3561 0.0827 0.0316 0.072 Uiso 1 1 calc R U . B 2
C93 C 0.44766(19) 0.3141(4) 0.0453(3) 0.0249(11) Uani 1 1 d . U . B 2
C94 C 0.40917(19) 0.3417(4) -0.0039(3) 0.0244(11) Uani 1 1 d . U . B 2
H94 H 0.3899 0.2984 -0.0285 0.029 Uiso 1 1 calc R U . B 2
C95 C 0.39764(18) 0.4275(4) -0.0186(3) 0.0231(10) Uani 1 1 d . U . B 2
C96 C 0.35526(19) 0.4553(4) -0.0677(3) 0.0262(11) Uani 1 1 d . U . B 2
C97 C 0.3174(2) 0.3937(4) -0.1058(3) 0.0313(12) Uani 1 1 d . U . B 2
H97A H 0.3367 0.3421 -0.1199 0.038 Uiso 1 1 calc R U . B 2
H97B H 0.3022 0.4231 -0.1465 0.038 Uiso 1 1 calc R U . B 2
C98 C 0.2724(2) 0.3637(5) -0.0628(4) 0.0475(17) Uani 1 1 d . U . B 2
H98A H 0.2542 0.4147 -0.0468 0.071 Uiso 1 1 calc R U . B 2
H98B H 0.2870 0.3300 -0.0245 0.071 Uiso 1 1 calc R U . B 2
H98C H 0.2477 0.3277 -0.0900 0.071 Uiso 1 1 calc R U . B 2
C105 C 0.3614(5) 0.0000 0.2380(6) 0.059(3) Uani 1 2 d S TU P C 4
H105 H 0.3869 0.0000 0.2062 0.071 Uiso 1 2 calc R U P C 4
C106 C 0.3093(4) 0.0000 0.2154(5) 0.044(2) Uani 1 2 d S TU P C 4
H106 H 0.2987 0.0000 0.1692 0.053 Uiso 1 2 calc R U P C 4
C107 C 0.2717(4) 0.0000 0.2656(5) 0.050(2) Uani 1 2 d S TU P C 4
H107 H 0.2358 0.0000 0.2508 0.060 Uiso 1 2 calc R U P C 4
C108 C 0.2842(5) 0.0000 0.3336(5) 0.052(2) Uani 1 2 d S TU P C 4
H108 H 0.2584 0.0000 0.3650 0.063 Uiso 1 2 calc R U P C 4
C109 C 0.3394(6) 0.0000 0.3537(7) 0.081(4) Uani 1 2 d S TU P C 4
H109 H 0.3504 0.0000 0.3998 0.097 Uiso 1 2 calc R U P C 4
C110 C 0.3778(6) 0.0000 0.3051(7) 0.082(4) Uani 1 2 d S TU P C 4
H110 H 0.4139 0.0000 0.3188 0.098 Uiso 1 2 calc R U P C 4
C99 C 0.5133(11) 0.1824(18) 0.5456(10) 0.182(10) Uani 0.5 1 d G U P D -3
H99 H 0.5262 0.2085 0.5863 0.218 Uiso 0.5 1 calc R U P D -3
C100 C 0.5433(8) 0.1855(16) 0.4891(12) 0.162(9) Uani 0.5 1 d G U P D -3
H100 H 0.5763 0.2135 0.4920 0.194 Uiso 0.5 1 calc R U P D -3
C101 C 0.5241(8) 0.1465(16) 0.4282(11) 0.100(7) Uani 0.5 1 d G U P D -3
H101 H 0.5441 0.1485 0.3904 0.120 Uiso 0.5 1 calc R U P D -3
C102 C 0.4748(9) 0.1045(15) 0.4239(11) 0.141(8) Uani 0.5 1 d G U P D -3
H102 H 0.4619 0.0785 0.3832 0.169 Uiso 0.5 1 calc R U P D -3
C103 C 0.4448(8) 0.1015(16) 0.4804(13) 0.155(9) Uani 0.5 1 d G U P D -3
H103 H 0.4119 0.0734 0.4775 0.186 Uiso 0.5 1 calc R U P D -3
C104 C 0.4641(11) 0.1404(19) 0.5412(11) 0.151(10) Uani 0.5 1 d G U P D -3
H104 H 0.4440 0.1384 0.5790 0.181 Uiso 0.5 1 calc R U P D -3

loop_
_atom_site_aniso_label
_atom_site_aniso_U_11
_atom_site_aniso_U_22
_atom_site_aniso_U_33
_atom_site_aniso_U_23
_atom_site_aniso_U_13
_atom_site_aniso_U_12
Lu1 0.0272(9) 0.0518(12) 0.0526(12) -0.0108(9) 0.0120(9) -0.0044(8)
Lu2 0.0192(12) 0.102(3) 0.0462(15) 0.000 0.0042(11) 0.000
Lu3 0.063(2) 0.055(2) 0.127(3) 0.006(2) 0.007(2) 0.0003(18)
Lu4 0.0202(16) 0.0409(18) 0.0318(17) 0.0029(15) 0.0092(14) 0.0078(14)
Lu5 0.0348(19) 0.056(2) 0.053(2) 0.009(2) 0.0029(19) -0.0158(16)
Lu6 0.0218(15) 0.055(2) 0.063(2) 0.0181(18) 0.0034(15) -0.0001(15)
Lu8 0.062(6) 0.092(6) 0.092(6) 0.000 0.021(6) 0.000
Lu9 0.108(5) 0.072(4) 0.052(3) -0.014(3) -0.018(4) 0.017(4)
Lu10 0.058(3) 0.140(6) 0.056(3) 0.003(4) 0.006(3) 0.000(4)
Lu11 0.076(7) 0.083(7) 0.062(6) 0.000 -0.028(5) 0.000
Lu12 0.066(7) 0.085(7) 0.087(7) 0.000 0.042(6) 0.000
Lu13 0.093(5) 0.095(5) 0.100(5) 0.026(4) 0.032(4) 0.002(4)
Lu14 0.047(4) 0.065(4) 0.062(4) 0.007(4) -0.007(3) 0.000(4)
Lu15 0.029(6) 0.044(7) 0.064(7) 0.010(6) -0.010(6) 0.005(6)
Lu16 0.048(5) 0.074(6) 0.070(6) -0.001(6) 0.009(5) -0.006(5)
C1 0.119(13) 0.190(14) 0.096(12) -0.027(12) 0.051(11) -0.023(13)
C21 0.116(12) 0.172(13) 0.136(11) -0.045(11) -0.031(11) -0.022(11)
C22 0.129(12) 0.178(14) 0.181(13) -0.019(14) -0.040(12) -0.017(13)
C2 0.069(9) 0.167(14) 0.088(9) -0.029(12) 0.055(7) -0.031(11)
C3 0.099(11) 0.177(14) 0.090(10) -0.008(11) 0.054(9) -0.055(11)
C4 0.109(12) 0.146(14) 0.061(9) 0.008(10) 0.025(9) -0.052(11)
C5 0.148(13) 0.174(15) 0.079(9) -0.015(12) 0.031(10) -0.044(13)
C6 0.163(14) 0.166(14) 0.082(10) -0.022(11) 0.031(12) -0.039(12)
C7 0.149(13) 0.133(13) 0.096(11) -0.078(10) 0.006(11) -0.053(12)
C8 0.121(12) 0.142(13) 0.126(12) -0.084(11) 0.037(11) -0.071(11)
C9 0.111(12) 0.150(13) 0.121(12) -0.064(11) 0.070(10) -0.053(11)
C10 0.096(12) 0.137(13) 0.163(14) -0.060(12) 0.036(11) -0.012(11)
C11 0.084(11) 0.158(14) 0.167(14) -0.047(13) 0.026(12) 0.006(11)
C12 0.061(9) 0.152(13) 0.124(11) -0.028(11) 0.065(8) -0.006(9)
C13 0.059(8) 0.151(13) 0.111(10) -0.028(10) 0.054(8) -0.031(9)
C14 0.047(8) 0.132(12) 0.104(10) -0.039(10) 0.049(7) -0.050(8)
C15 0.097(11) 0.156(13) 0.081(10) 0.004(10) 0.047(9) -0.062(10)
C16 0.150(13) 0.129(12) 0.091(11) 0.025(11) 0.015(11) -0.040(12)
C17 0.144(14) 0.144(13) 0.095(12) 0.057(11) 0.006(11) -0.020(12)
C18 0.149(14) 0.160(14) 0.077(10) 0.040(11) 0.007(11) -0.053(12)
C19 0.150(14) 0.156(14) 0.103(12) 0.040(12) -0.025(12) -0.011(13)
C20 0.147(13) 0.159(14) 0.113(11) -0.007(14) -0.024(11) -0.018(13)
C23 0.122(11) 0.161(12) 0.129(11) -0.047(11) -0.026(10) -0.063(11)
C24 0.093(11) 0.135(13) 0.128(12) -0.040(11) 0.004(10) -0.063(10)
C25 0.089(10) 0.100(11) 0.130(12) -0.058(10) 0.041(10) -0.054(9)
C26 0.125(12) 0.122(13) 0.148(13) -0.077(12) 0.021(12) -0.021(12)
C27 0.151(14) 0.120(13) 0.183(14) -0.050(13) 0.031(13) 0.008(12)
C28 0.166(14) 0.109(13) 0.202(15) 0.012(13) -0.009(14) 0.006(13)
C29 0.136(14) 0.117(13) 0.178(14) 0.025(13) -0.037(13) 0.008(12)
C30 0.147(13) 0.119(13) 0.142(13) 0.047(12) -0.047(12) -0.039(12)
C31 0.122(12) 0.128(14) 0.124(12) 0.005(12) -0.063(11) -0.023(12)
C32 0.095(12) 0.133(14) 0.177(14) 0.000(13) -0.018(13) 0.006(12)
C33 0.076(11) 0.138(13) 0.143(13) -0.006(13) -0.035(11) -0.025(11)
C34 0.055(7) 0.147(12) 0.130(10) -0.019(13) 0.011(8) -0.027(12)
C35 0.051(9) 0.133(12) 0.103(11) -0.030(11) -0.006(9) -0.036(9)
C36 0.042(7) 0.125(11) 0.100(10) -0.051(9) 0.020(8) -0.028(8)
C37 0.070(9) 0.091(10) 0.083(9) -0.014(9) -0.020(8) -0.015(9)
C38 0.093(10) 0.072(9) 0.068(9) 0.018(8) -0.017(8) -0.011(9)
C39 0.114(12) 0.061(9) 0.095(11) 0.025(9) 0.003(9) 0.014(9)
C40 0.151(13) 0.098(11) 0.119(12) 0.056(11) -0.019(11) 0.010(11)
C41 0.140(13) 0.084(11) 0.152(13) 0.062(11) -0.052(12) 0.012(11)
C42 0.148(13) 0.093(12) 0.129(12) 0.044(10) -0.059(11) 0.028(11)
C43 0.082(11) 0.100(12) 0.166(14) 0.002(12) -0.078(11) 0.016(10)
C44 0.079(10) 0.106(12) 0.212(14) 0.004(12) -0.058(11) 0.022(10)
C45 0.069(7) 0.150(10) 0.174(10) -0.018(9) -0.031(8) -0.038(8)
C46 0.075(7) 0.153(10) 0.164(10) -0.020(9) -0.031(7) -0.041(8)
C47 0.075(7) 0.150(10) 0.158(10) -0.029(9) -0.026(8) -0.046(8)
C48 0.074(10) 0.100(11) 0.124(12) -0.055(9) 0.034(9) -0.064(9)
C49 0.134(12) 0.074(10) 0.111(11) -0.027(9) 0.026(10) -0.074(9)
C50 0.119(13) 0.055(9) 0.154(13) -0.019(10) 0.001(12) -0.046(10)
C51 0.169(14) 0.082(11) 0.175(14) 0.018(12) -0.008(13) -0.034(12)
C52 0.191(14) 0.099(12) 0.111(12) 0.040(11) -0.016(13) -0.070(12)
C53 0.198(14) 0.115(12) 0.084(11) 0.039(11) -0.025(12) -0.056(13)
C54 0.218(14) 0.131(13) 0.050(9) 0.032(10) 0.006(11) -0.032(13)
C55 0.167(12) 0.122(14) 0.025(5) 0.020(8) -0.015(8) -0.044(12)
C56 0.142(12) 0.132(14) 0.074(9) -0.017(10) -0.048(9) -0.010(12)
C57 0.082(10) 0.128(13) 0.080(10) -0.023(10) -0.035(9) -0.025(9)
C58 0.107(11) 0.108(12) 0.074(9) -0.026(9) -0.051(9) 0.021(10)
C59 0.076(9) 0.087(9) 0.046(7) -0.040(7) -0.026(7) 0.014(8)
C60 0.103(10) 0.056(8) 0.045(7) -0.028(6) -0.038(7) 0.045(7)
C61 0.102(10) 0.051(8) 0.077(9) -0.002(7) -0.039(8) 0.044(8)
C62 0.097(11) 0.071(10) 0.165(13) -0.019(11) -0.038(11) 0.045(10)
C63 0.106(11) 0.069(10) 0.191(14) 0.006(11) -0.068(11) 0.035(9)
C64 0.071(10) 0.065(10) 0.217(15) -0.004(12) -0.047(12) 0.042(8)
C65 0.072(11) 0.086(11) 0.211(15) -0.047(12) -0.001(12) 0.031(10)
C66 0.088(12) 0.127(13) 0.201(14) -0.047(13) 0.031(12) 0.001(11)
C67 0.054(7) 0.125(11) 0.201(13) -0.035(14) 0.008(9) -0.033(13)
C68 0.076(10) 0.104(11) 0.159(12) -0.054(11) 0.052(9) -0.062(9)
C69 0.132(12) 0.143(13) 0.131(12) -0.031(11) 0.089(10) -0.062(11)
C70 0.178(13) 0.140(13) 0.104(12) 0.005(11) 0.070(11) -0.073(12)
C71 0.175(13) 0.099(11) 0.084(11) 0.009(9) 0.026(11) -0.099(11)
C72 0.190(13) 0.143(13) 0.042(8) 0.003(9) 0.050(10) -0.073(12)
C73 0.194(13) 0.152(15) 0.059(8) -0.017(9) 0.067(9) -0.016(12)
C74 0.200(14) 0.148(14) 0.048(9) -0.015(11) -0.006(11) -0.020(13)
C75 0.171(13) 0.112(12) 0.041(8) -0.016(9) -0.013(10) -0.008(12)
C76 0.161(13) 0.095(11) 0.067(9) -0.047(9) -0.015(10) 0.052(11)
C77 0.165(14) 0.106(12) 0.127(12) -0.049(11) 0.042(12) 0.037(12)
C78 0.120(13) 0.097(12) 0.179(14) -0.052(12) -0.002(12) 0.053(11)
C79 0.174(14) 0.145(14) 0.118(12) -0.043(11) 0.083(11) 0.007(12)
C80 0.140(12) 0.134(14) 0.161(12) -0.051(12) 0.098(11) -0.030(11)
C81 0.039(3) 0.052(4) 0.044(3) 0.016(3) -0.004(3) 0.004(3)
N3 0.011(3) 0.025(3) 0.029(3) 0.000 -0.004(2) 0.000
N2 0.0094(18) 0.024(2) 0.033(2) 0.0009(17) -0.0013(16) -0.0009(16)
N1 0.012(3) 0.022(3) 0.031(3) 0.000 0.001(2) 0.000
Ni1 0.0080(4) 0.0194(5) 0.0293(5) 0.000 -0.0035(3) 0.000
C82 0.024(3) 0.036(3) 0.044(3) 0.006(3) -0.013(2) 0.002(2)
C83 0.014(2) 0.035(3) 0.035(3) 0.004(2) -0.004(2) 0.002(2)
C84 0.012(2) 0.025(2) 0.032(3) 0.001(2) -0.0018(19) 0.0011(19)
C85 0.016(2) 0.025(3) 0.038(3) 0.005(2) -0.001(2) 0.003(2)
C86 0.013(2) 0.023(3) 0.040(3) 0.003(2) 0.000(2) 0.0014(19)
C87 0.019(2) 0.021(3) 0.050(3) 0.002(2) -0.001(2) 0.000(2)
C88 0.032(3) 0.023(3) 0.068(4) 0.006(3) -0.014(3) -0.001(2)
C89 0.045(4) 0.047(4) 0.078(5) 0.031(4) -0.014(4) -0.007(3)
C90 0.015(2) 0.024(3) 0.046(3) -0.002(2) 0.000(2) -0.002(2)
C91 0.027(3) 0.024(3) 0.063(4) -0.002(3) -0.004(3) -0.003(2)
C92 0.031(3) 0.037(3) 0.075(5) 0.003(3) -0.003(3) -0.019(3)
C93 0.013(2) 0.025(3) 0.036(3) 0.000(2) 0.000(2) -0.0014(19)
C94 0.012(2) 0.027(3) 0.033(3) -0.005(2) -0.0054(19) -0.0038(19)
C95 0.011(2) 0.029(3) 0.029(2) -0.001(2) -0.0009(18) -0.0029(19)
C96 0.012(2) 0.035(3) 0.031(3) 0.000(2) -0.0026(19) -0.002(2)
C97 0.018(2) 0.039(3) 0.036(3) -0.003(2) -0.006(2) -0.003(2)
C98 0.022(3) 0.062(4) 0.058(4) -0.016(3) 0.003(3) -0.019(3)
C105 0.051(6) 0.071(7) 0.055(6) 0.000 0.011(5) 0.000
C106 0.042(5) 0.052(5) 0.037(4) 0.000 -0.005(4) 0.000
C107 0.051(5) 0.058(6) 0.041(5) 0.000 0.003(4) 0.000
C108 0.062(6) 0.059(6) 0.035(5) 0.000 0.001(4) 0.000
C109 0.077(8) 0.113(10) 0.050(6) 0.000 -0.006(6) 0.000
C110 0.056(7) 0.122(10) 0.066(7) 0.000 -0.010(6) 0.000
C99 0.169(17) 0.178(19) 0.21(2) 0.000(17) 0.069(18) -0.067(15)
C100 0.152(16) 0.161(18) 0.18(2) -0.003(16) 0.061(16) -0.069(14)
C101 0.083(13) 0.114(15) 0.111(16) -0.002(12) 0.063(12) -0.021(11)
C102 0.125(15) 0.136(16) 0.166(19) 0.004(15) 0.041(15) -0.041(14)
C103 0.122(16) 0.153(18) 0.20(2) 0.025(16) 0.047(16) -0.052(14)
C104 0.123(16) 0.148(18) 0.19(2) 0.031(17) 0.070(17) -0.062(14)

loop_
_atom_type_symbol
_atom_type_description
_atom_type_scat_dispersion_real
_atom_type_scat_dispersion_imag
_atom_type_scat_source
C C 0.0027 0.0014 'International Tables Vol C Tables 4.2.6.8 and 6.1.1.4'
H H 0.0000 0.0000 'International Tables Vol C Tables 4.2.6.8 and 6.1.1.4'
Lu Lu -0.2922 5.1425 'International Tables Vol C Tables 4.2.6.8 and 6.1.1.4'
N N 0.0053 0.0028 'International Tables Vol C Tables 4.2.6.8 and 6.1.1.4'
Ni Ni 0.3436 0.9622 'International Tables Vol C Tables 4.2.6.8 and 6.1.1.4'

loop_
_geom_angle_atom_site_label_1
_geom_angle_atom_site_label_2
_geom_angle_atom_site_label_3
_geom_angle
_geom_angle_site_symmetry_1
_geom_angle_site_symmetry_3
Lu9 Lu1 Lu16 51.5(11) . .
Lu9 Lu1 Lu6 147.4(7) . .
Lu16 Lu1 Lu6 97.9(12) . .
Lu9 Lu1 Lu15 135.0(12) . .
Lu16 Lu1 Lu15 132.8(16) . .
Lu6 Lu1 Lu15 54.3(10) . .
Lu9 Lu1 Lu3 85.2(7) . .
Lu16 Lu1 Lu3 97.4(10) . .
Lu6 Lu1 Lu3 88.6(3) . .
Lu15 Lu1 Lu3 51.0(10) . .
Lu9 Lu1 Lu14 110.6(7) . .
Lu16 Lu1 Lu14 95.4(12) . .
Lu6 Lu1 Lu14 54.9(5) . .
Lu15 Lu1 Lu14 38.0(11) . .
Lu3 Lu1 Lu14 34.2(4) . .
Lu9 Lu1 Lu10 28.0(7) . .
Lu16 Lu1 Lu10 23.5(12) . .
Lu6 Lu1 Lu10 120.7(4) . .
Lu15 Lu1 Lu10 139.9(11) . .
Lu3 Lu1 Lu10 91.8(3) . .
Lu14 Lu1 Lu10 103.4(5) . .
Lu9 Lu1 C27 92.0(6) . .
Lu16 Lu1 C27 131.1(13) . .
Lu6 Lu1 C27 119.8(3) . .
Lu15 Lu1 C27 95.7(11) . .
Lu3 Lu1 C27 112.4(3) . .
Lu14 Lu1 C27 131.0(5) . .
Lu10 Lu1 C27 114.5(3) . .
Lu9 Lu1 C10 100.1(6) . .
Lu16 Lu1 C10 105.8(11) . .
Lu6 Lu1 C10 99.5(3) . .
Lu15 Lu1 C10 115.2(11) . .
Lu3 Lu1 C10 154.0(3) . .
Lu14 Lu1 C10 149.2(5) . .
Lu10 Lu1 C10 104.9(3) . .
C27 Lu1 C10 42.50(9) . .
Lu9 Lu1 C11 129.2(7) . .
Lu16 Lu1 C11 101.4(10) . .
Lu6 Lu1 C11 60.2(2) . .
Lu15 Lu1 C11 95.5(10) . .
Lu3 Lu1 C11 145.3(3) . .
Lu14 Lu1 C11 114.4(5) . .
Lu10 Lu1 C11 116.3(3) . .
C27 Lu1 C11 75.71(14) . .
C10 Lu1 C11 40.22(8) . .
Lu9 Lu1 Lu2 119.6(6) . .
Lu16 Lu1 Lu2 70.3(12) . .
Lu6 Lu1 Lu2 28.0(2) . .
Lu15 Lu1 Lu2 74.0(11) . .
Lu3 Lu1 Lu2 87.9(2) . .
Lu14 Lu1 Lu2 55.8(5) . .
Lu10 Lu1 Lu2 92.7(3) . .
C27 Lu1 Lu2 144.5(2) . .
C10 Lu1 Lu2 110.75(19) . .
C11 Lu1 Lu2 71.70(16) . .
Lu9 Lu1 C28 115.9(7) . .
Lu16 Lu1 C28 166.7(13) . .
Lu6 Lu1 C28 95.3(3) . .
Lu15 Lu1 C28 57.9(11) . .
Lu3 Lu1 C28 84.7(2) . .
Lu14 Lu1 C28 93.6(5) . .
Lu10 Lu1 C28 143.8(3) . .
C27 Lu1 C28 37.89(9) . .
C10 Lu1 C28 70.06(14) . .
C11 Lu1 C28 83.65(16) . .
Lu2 Lu1 C28 123.0(2) . .
Lu6 Lu2 Lu6 156.3(4) . 6_565
Lu6 Lu2 Lu14 119.5(4) . 6_565
Lu6 Lu2 Lu14 42.8(4) 6_565 6_565
Lu6 Lu2 Lu14 42.8(4) . .
Lu6 Lu2 Lu14 119.5(4) 6_565 .
Lu14 Lu2 Lu14 77.6(7) 6_565 .
Lu6 Lu2 C34 105.4(3) . .
Lu6 Lu2 C34 97.7(3) 6_565 .
Lu14 Lu2 C34 130.1(4) 6_565 .
Lu14 Lu2 C34 136.8(4) . .
Lu6 Lu2 Lu16 53.3(7) . .
Lu6 Lu2 Lu16 105.3(7) 6_565 .
Lu14 Lu2 Lu16 89.7(6) 6_565 .
Lu14 Lu2 Lu16 56.2(6) . .
C34 Lu2 Lu16 137.0(5) . .
Lu6 Lu2 Lu16 105.3(7) . 6_565
Lu6 Lu2 Lu16 53.3(7) 6_565 6_565
Lu14 Lu2 Lu16 56.2(6) 6_565 6_565
Lu14 Lu2 Lu16 89.7(6) . 6_565
C34 Lu2 Lu16 132.3(6) . 6_565
Lu16 Lu2 Lu16 52.3(13) . 6_565
Lu6 Lu2 C13 106.5(3) . .
Lu6 Lu2 C13 88.3(3) 6_565 .
Lu14 Lu2 C13 131.0(4) 6_565 .
Lu14 Lu2 C13 149.1(4) . .
C34 Lu2 C13 38.24(7) . .
Lu16 Lu2 C13 106.1(5) . .
Lu16 Lu2 C13 97.8(5) 6_565 .
Lu6 Lu2 Lu1 131.3(2) . 6_565
Lu6 Lu2 Lu1 26.13(19) 6_565 6_565
Lu14 Lu2 Lu1 41.3(4) 6_565 6_565
Lu14 Lu2 Lu1 104.2(3) . 6_565
C34 Lu2 Lu1 118.2(2) . 6_565
Lu16 Lu2 Lu1 79.2(6) . 6_565
Lu16 Lu2 Lu1 27.4(6) 6_565 6_565
C13 Lu2 Lu1 95.64(19) . 6_565
Lu6 Lu2 Lu1 26.13(19) . .
Lu6 Lu2 Lu1 131.3(2) 6_565 .
Lu14 Lu2 Lu1 104.2(3) 6_565 .
Lu14 Lu2 Lu1 41.3(4) . .
C34 Lu2 Lu1 125.38(19) . .
Lu16 Lu2 Lu1 27.4(6) . .
Lu16 Lu2 Lu1 79.2(6) 6_565 .
C13 Lu2 Lu1 110.73(18) . .
Lu1 Lu2 Lu1 105.41(17) 6_565 .
Lu6 Lu2 Lu15 143.0(6) . 6_565
Lu6 Lu2 Lu15 21.0(7) 6_565 6_565
Lu14 Lu2 Lu15 23.6(6) 6_565 6_565
Lu14 Lu2 Lu15 101.1(8) . 6_565
C34 Lu2 Lu15 109.6(5) . 6_565
Lu16 Lu2 Lu15 104.4(8) . 6_565
Lu16 Lu2 Lu15 57.9(8) 6_565 6_565
C13 Lu2 Lu15 108.3(6) . 6_565
Lu1 Lu2 Lu15 33.0(6) 6_565 6_565
Lu1 Lu2 Lu15 124.7(5) . 6_565
Lu6 Lu2 Lu15 20.9(7) . .
Lu6 Lu2 Lu15 143.0(6) 6_565 .
Lu14 Lu2 Lu15 101.1(8) 6_565 .
Lu14 Lu2 Lu15 23.6(6) . .
C34 Lu2 Lu15 117.0(6) . .
Lu16 Lu2 Lu15 57.9(8) . .
Lu16 Lu2 Lu15 104.3(8) 6_565 .
C13 Lu2 Lu15 126.8(6) . .
Lu1 Lu2 Lu15 124.7(5) 6_565 .
Lu1 Lu2 Lu15 33.0(6) . .
Lu15 Lu2 Lu15 124.5(12) 6_565 .
Lu14 Lu3 Lu15 51.2(13) . .
Lu14 Lu3 Lu13 94.4(11) . .
Lu15 Lu3 Lu13 130.4(15) . .
Lu14 Lu3 Lu1 76.8(8) . .
Lu15 Lu3 Lu1 57.7(12) . .
Lu13 Lu3 Lu1 158.8(6) . .
Lu14 Lu3 Lu9 101.9(9) . .
Lu15 Lu3 Lu9 90.1(13) . .
Lu13 Lu3 Lu9 136.2(8) . .
Lu1 Lu3 Lu9 32.8(4) . .
Lu14 Lu3 Lu5 119.8(9) . .
Lu15 Lu3 Lu5 167.7(14) . .
Lu13 Lu3 Lu5 37.5(7) . .
Lu1 Lu3 Lu5 132.1(4) . .
Lu9 Lu3 Lu5 100.8(5) . .
Lu14 Lu3 Lu6 36.5(8) . .
Lu15 Lu3 Lu6 36.1(12) . .
Lu13 Lu3 Lu6 130.3(7) . .
Lu1 Lu3 Lu6 41.1(2) . .
Lu9 Lu3 Lu6 70.6(5) . .
Lu5 Lu3 Lu6 143.4(3) . .
Lu14 Lu3 Lu16 78.3(10) . .
Lu15 Lu3 Lu16 85.2(14) . .
Lu13 Lu3 Lu16 126.4(9) . .
Lu1 Lu3 Lu16 33.4(7) . .
Lu9 Lu3 Lu16 26.8(6) . .
Lu5 Lu3 Lu16 101.8(7) . .
Lu6 Lu3 Lu16 54.5(6) . .
Lu14 Lu3 Lu4 100.9(9) . 6_565
Lu15 Lu3 Lu4 145.9(13) . 6_565
Lu13 Lu3 Lu4 18.6(6) . 6_565
Lu1 Lu3 Lu4 143.7(3) . 6_565
Lu9 Lu3 Lu4 117.7(4) . 6_565
Lu5 Lu3 Lu4 21.84(18) . 6_565
Lu6 Lu3 Lu4 132.3(3) . 6_565
Lu16 Lu3 Lu4 110.3(7) . 6_565
Lu14 Lu3 Lu12 88.3(11) . .
Lu15 Lu3 Lu12 136.2(15) . .
Lu13 Lu3 Lu12 22.2(8) . .
Lu1 Lu3 Lu12 136.8(6) . .
Lu9 Lu3 Lu12 117.4(8) . .
Lu5 Lu3 Lu12 32.4(7) . .
Lu6 Lu3 Lu12 119.2(6) . .
Lu16 Lu3 Lu12 104.2(9) . .
Lu4 Lu3 Lu12 13.1(5) 6_565 .
Lu14 Lu3 Lu7 50.6(9) . .
Lu15 Lu3 Lu7 94.3(13) . .
Lu13 Lu3 Lu7 43.8(7) . .
Lu1 Lu3 Lu7 124.0(4) . .
Lu9 Lu3 Lu7 133.8(5) . .
Lu5 Lu3 Lu7 73.9(4) . .
Lu6 Lu3 Lu7 86.7(4) . .
Lu16 Lu3 Lu7 107.8(8) . .
Lu4 Lu3 Lu7 52.5(4) 6_565 .
Lu12 Lu3 Lu7 41.9(8) . .
Lu14 Lu3 C51 117.0(9) . .
Lu15 Lu3 C51 71.4(12) . .
Lu13 Lu3 C51 106.2(6) . .
Lu1 Lu3 C51 94.9(3) . .
Lu9 Lu3 C51 102.0(4) . .
Lu5 Lu3 C51 111.5(3) . .
Lu6 Lu3 C51 105.1(3) . .
Lu16 Lu3 C51 124.6(8) . .
Lu4 Lu3 C51 117.1(3) 6_565 .
Lu12 Lu3 C51 127.6(6) . .
Lu7 Lu3 C51 123.0(4) . .
Lu12 Lu4 Lu5 139(3) . 6_565
Lu12 Lu4 Lu8 69(3) . .
Lu5 Lu4 Lu8 106.8(13) 6_565 .
Lu12 Lu4 Lu13 108(3) . 6_565
Lu5 Lu4 Lu13 82.3(11) 6_565 6_565
Lu8 Lu4 Lu13 169.2(15) . 6_565
Lu12 Lu4 Lu4 23(3) . 6_565
Lu5 Lu4 Lu4 124.5(5) 6_565 6_565
Lu8 Lu4 Lu4 49.5(8) . 6_565
Lu13 Lu4 Lu4 129.9(10) 6_565 6_565
Lu12 Lu4 Lu5 43(3) . .
Lu5 Lu4 Lu5 101.3(6) 6_565 .
Lu8 Lu4 Lu5 50.6(9) . .
Lu13 Lu4 Lu5 134.4(9) 6_565 .
Lu4 Lu4 Lu5 23.21(19) 6_565 .
Lu12 Lu4 Lu13 9(3) . .
Lu5 Lu4 Lu13 129.7(7) 6_565 .
Lu8 Lu4 Lu13 71.9(10) . .
Lu13 Lu4 Lu13 107.0(14) 6_565 .
Lu4 Lu4 Lu13 22.9(5) 6_565 .
Lu5 Lu4 Lu13 37.7(5) . .
Lu12 Lu4 Lu7 51(3) . .
Lu5 Lu4 Lu7 130.5(7) 6_565 .
Lu8 Lu4 Lu7 116.9(12) . .
Lu13 Lu4 Lu7 57.7(10) 6_565 .
Lu4 Lu4 Lu7 74.63(18) 6_565 .
Lu5 Lu4 Lu7 89.7(3) . .
Lu13 Lu4 Lu7 53.0(5) . .
Lu12 Lu4 Lu3 112(3) . 6_565
Lu5 Lu4 Lu3 60.0(5) 6_565 6_565
Lu8 Lu4 Lu3 162.1(12) . 6_565
Lu13 Lu4 Lu3 28.6(9) 6_565 6_565
Lu4 Lu4 Lu3 125.58(17) 6_565 6_565
Lu5 Lu4 Lu3 117.0(3) . 6_565
Lu13 Lu4 Lu3 106.2(5) . 6_565
Lu7 Lu4 Lu3 71.9(4) . 6_565
Lu12 Lu4 C79 99(3) . .
Lu5 Lu4 C79 122.7(6) 6_565 .
Lu8 Lu4 C79 90.4(10) . .
Lu13 Lu4 C79 79.7(8) 6_565 .
Lu4 Lu4 C79 108.5(2) 6_565 .
Lu5 Lu4 C79 129.4(3) . .
Lu13 Lu4 C79 107.7(5) . .
Lu7 Lu4 C79 80.5(5) . .
Lu3 Lu4 C79 106.8(3) 6_565 .
Lu12 Lu4 C80 94(3) . .
Lu5 Lu4 C80 118.3(5) 6_565 .
Lu8 Lu4 C80 55.4(9) . .
Lu13 Lu4 C80 115.5(8) 6_565 .
Lu4 Lu4 C80 89.7(2) 6_565 .
Lu5 Lu4 C80 102.8(3) . .
Lu13 Lu4 C80 102.3(5) . .
Lu7 Lu4 C80 105.6(5) . .
Lu3 Lu4 C80 140.0(3) 6_565 .
C79 Lu4 C80 36.58(8) . .
Lu12 Lu4 Lu14 91(3) . 6_565
Lu5 Lu4 Lu14 79.8(6) 6_565 6_565
Lu8 Lu4 Lu14 156.2(9) . 6_565
Lu13 Lu4 Lu14 29.2(8) 6_565 6_565
Lu4 Lu4 Lu14 107.6(3) 6_565 6_565
Lu5 Lu4 Lu14 105.9(4) . 6_565
Lu13 Lu4 Lu14 86.1(6) . 6_565
Lu7 Lu4 Lu14 50.8(5) . 6_565
Lu3 Lu4 Lu14 22.0(3) 6_565 6_565
C79 Lu4 Lu14 105.4(3) . 6_565
C80 Lu4 Lu14 141.9(4) . 6_565
Lu4 Lu5 Lu13 53.6(9) 6_565 .
Lu4 Lu5 Lu12 17.4(13) 6_565 .
Lu13 Lu5 Lu12 60.7(14) . .
Lu4 Lu5 Lu8 37.5(9) 6_565 .
Lu13 Lu5 Lu8 90.9(13) . .
Lu12 Lu5 Lu8 37.1(15) . .
Lu4 Lu5 Lu4 32.3(4) 6_565 .
Lu13 Lu5 Lu4 78.2(9) . .
Lu12 Lu5 Lu4 17.9(12) . .
Lu8 Lu5 Lu4 29.5(6) . .
Lu4 Lu5 Lu3 98.1(6) 6_565 .
Lu13 Lu5 Lu3 48.0(8) . .
Lu12 Lu5 Lu3 97.7(13) . .
Lu8 Lu5 Lu3 134.4(9) . .
Lu4 Lu5 Lu3 109.9(3) . .
Lu4 Lu5 Lu5 55.5(5) 6_565 6_565
Lu13 Lu5 Lu5 97.1(8) . 6_565
Lu12 Lu5 Lu5 40.2(11) . 6_565
Lu8 Lu5 Lu5 40.7(5) . 6_565
Lu4 Lu5 Lu5 23.20(19) . 6_565
Lu3 Lu5 Lu5 114.9(2) . 6_565
Lu4 Lu5 Lu13 35.6(5) 6_565 6_565
Lu13 Lu5 Lu13 69.1(11) . 6_565
Lu12 Lu5 Lu13 18.2(11) . 6_565
Lu8 Lu5 Lu13 45.1(8) . 6_565
Lu4 Lu5 Lu13 15.9(4) . 6_565
Lu3 Lu5 Lu13 94.7(4) . 6_565
Lu5 Lu5 Lu13 27.9(4) 6_565 6_565
Lu4 Lu5 Lu14 81.6(6) 6_565 .
Lu13 Lu5 Lu14 38.8(7) . .
Lu12 Lu5 Lu14 78.9(13) . .
Lu8 Lu5 Lu14 115.9(9) . .
Lu4 Lu5 Lu14 90.5(4) . .
Lu3 Lu5 Lu14 19.5(3) . .
Lu5 Lu5 Lu14 96.9(3) 6_565 .
Lu13 Lu5 Lu14 75.2(5) 6_565 .
Lu4 Lu5 C48 122.5(6) 6_565 .
Lu13 Lu5 C48 125.3(7) . .
Lu12 Lu5 C48 134.6(13) . .
Lu8 Lu5 C48 100.5(7) . .
Lu4 Lu5 C48 129.4(4) . .
Lu3 Lu5 C48 118.5(4) . .
Lu5 Lu5 C48 125.7(2) 6_565 .
Lu13 Lu5 C48 145.4(5) 6_565 .
Lu14 Lu5 C48 137.3(4) . .
Lu4 Lu5 C68 90.2(5) 6_565 .
Lu13 Lu5 C68 117.3(7) . .
Lu12 Lu5 C68 100.4(13) . .
Lu8 Lu5 C68 66.9(7) . .
Lu4 Lu5 C68 96.3(3) . .
Lu3 Lu5 C68 142.8(3) . .
Lu5 Lu5 C68 99.6(2) 6_565 .
Lu13 Lu5 C68 112.0(5) 6_565 .
Lu14 Lu5 C68 152.8(4) . .
C48 Lu5 C68 34.27(7) . .
Lu4 Lu5 Lu7 36.2(5) 6_565 .
Lu13 Lu5 Lu7 29.4(8) . .
Lu12 Lu5 Lu7 35.1(12) . .
Lu8 Lu5 Lu7 71.1(9) . .
Lu4 Lu5 Lu7 50.9(2) . .
Lu3 Lu5 Lu7 63.3(3) . .
Lu5 Lu5 Lu7 67.82(17) 6_565 .
Lu13 Lu5 Lu7 39.9(4) 6_565 .
Lu14 Lu5 Lu7 45.6(4) . .
C48 Lu5 Lu7 148.3(4) . .
C68 Lu5 Lu7 123.6(4) . .
Lu15 Lu6 Lu1 65.4(12) . .
Lu15 Lu6 Lu14 44.6(12) . .
Lu1 Lu6 Lu14 73.5(6) . .
Lu15 Lu6 Lu2 135.0(14) . .
Lu1 Lu6 Lu2 125.8(3) . .
Lu14 Lu6 Lu2 93.2(6) . .
Lu15 Lu6 Lu16 94.4(13) . .
Lu1 Lu6 Lu16 37.1(8) . .
Lu14 Lu6 Lu16 77.5(8) . .
Lu2 Lu6 Lu16 89.1(8) . .
Lu15 Lu6 Lu3 37.3(11) . .
Lu1 Lu6 Lu3 50.4(2) . .
Lu14 Lu6 Lu3 23.8(5) . .
Lu2 Lu6 Lu3 110.7(3) . .
Lu16 Lu6 Lu3 63.3(6) . .
Lu15 Lu6 C32 93.9(11) . .
Lu1 Lu6 C32 112.9(4) . .
Lu14 Lu6 C32 133.3(6) . .
Lu2 Lu6 C32 113.7(3) . .
Lu16 Lu6 C32 136.5(8) . .
Lu3 Lu6 C32 130.5(3) . .
Lu15 Lu6 C11 118.4(13) . .
Lu1 Lu6 C11 86.9(3) . .
Lu14 Lu6 C11 158.2(7) . .
Lu2 Lu6 C11 106.2(3) . .
Lu16 Lu6 C11 92.8(7) . .
Lu3 Lu6 C11 134.9(3) . .
C32 Lu6 C11 46.58(12) . .
Lu15 Lu6 Lu9 72.6(12) . .
Lu1 Lu6 Lu9 13.6(3) . .
Lu14 Lu6 Lu9 69.9(6) . .
Lu2 Lu6 Lu9 112.4(4) . .
Lu16 Lu6 Lu9 24.5(7) . .
Lu3 Lu6 Lu9 49.1(4) . .
C32 Lu6 Lu9 125.3(4) . .
C11 Lu6 Lu9 93.2(4) . .
Lu15 Lu6 C29 51.0(11) . .
Lu1 Lu6 C29 91.2(3) . .
Lu14 Lu6 C29 92.7(6) . .
Lu2 Lu6 C29 142.6(3) . .
Lu16 Lu6 C29 128.2(8) . .
Lu3 Lu6 C29 87.9(3) . .
C32 Lu6 C29 42.91(12) . .
C11 Lu6 C29 77.9(2) . .
Lu9 Lu6 C29 104.3(4) . .
Lu15 Lu6 C33 110.6(11) . .
Lu1 Lu6 C33 149.0(3) . .
Lu14 Lu6 C33 127.0(6) . .
Lu2 Lu6 C33 79.9(3) . .
Lu16 Lu6 C33 153.3(7) . .
Lu3 Lu6 C33 143.4(3) . .
C32 Lu6 C33 36.39(9) . .
C11 Lu6 C33 67.60(15) . .
Lu9 Lu6 C33 159.9(4) . .
C29 Lu6 C33 67.18(15) . .
Lu15 Lu6 C12 150.1(14) . .
Lu1 Lu6 C12 92.4(3) . .
Lu14 Lu6 C12 150.6(5) . .
Lu2 Lu6 C12 73.9(2) . .
Lu16 Lu6 C12 76.0(6) . .
Lu3 Lu6 C12 138.6(3) . .
C32 Lu6 C12 75.83(17) . .
C11 Lu6 C12 36.38(10) . .
Lu9 Lu6 C12 90.3(4) . .
C29 Lu6 C12 113.7(2) . .
C33 Lu6 C12 77.62(15) . .
Lu13 Lu7 Lu13 81.6(12) . 6_565
Lu13 Lu7 Lu12 41.9(7) . .
Lu13 Lu7 Lu12 41.9(7) 6_565 .
Lu13 Lu7 Lu14 55.3(7) . .
Lu13 Lu7 Lu14 106.3(9) 6_565 .
Lu12 Lu7 Lu14 86.7(10) . .
Lu13 Lu7 Lu14 106.3(9) . 6_565
Lu13 Lu7 Lu14 55.3(7) 6_565 6_565
Lu12 Lu7 Lu14 86.7(10) . 6_565
Lu14 Lu7 Lu14 81.2(9) . 6_565
Lu13 Lu7 Lu4 56.8(7) . .
Lu13 Lu7 Lu4 26.7(6) 6_565 .
Lu12 Lu7 Lu4 15.39(19) . .
Lu14 Lu7 Lu4 96.1(7) . .
Lu14 Lu7 Lu4 76.2(6) 6_565 .
Lu13 Lu7 Lu4 26.7(6) . 6_565
Lu13 Lu7 Lu4 56.8(7) 6_565 6_565
Lu12 Lu7 Lu4 15.39(19) . 6_565
Lu14 Lu7 Lu4 76.2(6) . 6_565
Lu14 Lu7 Lu4 96.1(7) 6_565 6_565
Lu4 Lu7 Lu4 30.7(4) . 6_565
Lu13 Lu7 C74 146.2(9) . .
Lu13 Lu7 C74 104.8(6) 6_565 .
Lu12 Lu7 C74 127.6(10) . .
Lu14 Lu7 C74 145.1(8) . .
Lu14 Lu7 C74 104.2(5) 6_565 .
Lu4 Lu7 C74 118.7(6) . .
Lu4 Lu7 C74 135.6(8) 6_565 .
Lu13 Lu7 C73 104.4(8) . .
Lu13 Lu7 C73 88.9(7) 6_565 .
Lu12 Lu7 C73 88.7(11) . .
Lu14 Lu7 C73 150.9(6) . .
Lu14 Lu7 C73 127.3(5) 6_565 .
Lu4 Lu7 C73 86.4(6) . .
Lu4 Lu7 C73 92.7(6) 6_565 .
C74 Lu7 C73 43.9(3) . .
Lu13 Lu7 C54 92.6(5) . .
Lu13 Lu7 C54 146.5(10) 6_565 .
Lu12 Lu7 C54 118.4(9) . .
Lu14 Lu7 C54 96.9(4) . .
Lu14 Lu7 C54 154.8(9) 6_565 .
Lu4 Lu7 C54 128.8(7) . .
Lu4 Lu7 C54 107.9(5) 6_565 .
C74 Lu7 C54 63.6(4) . .
C73 Lu7 C54 60.5(4) . .
Lu13 Lu7 C55 130.8(6) . .
Lu13 Lu7 C55 143.1(7) 6_565 .
Lu12 Lu7 C55 154.0(12) . .
Lu14 Lu7 C55 107.4(6) . .
Lu14 Lu7 C55 116.4(7) 6_565 .
Lu4 Lu7 C55 154.5(8) . .
Lu4 Lu7 C55 147.5(6) 6_565 .
C74 Lu7 C55 39.0(2) . .
C73 Lu7 C55 68.3(4) . .
C54 Lu7 C55 40.0(2) . .
Lu13 Lu7 Lu3 96.7(8) . 6_565
Lu13 Lu7 Lu3 33.6(5) 6_565 6_565
Lu12 Lu7 Lu3 67.8(7) . 6_565
Lu14 Lu7 Lu3 90.9(7) . 6_565
Lu14 Lu7 Lu3 21.7(4) 6_565 6_565
Lu4 Lu7 Lu3 55.6(3) . 6_565
Lu4 Lu7 Lu3 79.7(5) 6_565 6_565
C74 Lu7 Lu3 106.7(2) . 6_565
C73 Lu7 Lu3 113.8(4) . 6_565
C54 Lu7 Lu3 170.2(5) . 6_565
C55 Lu7 Lu3 131.6(5) . 6_565
Lu12 Lu8 Lu4 41.5(10) . .
Lu12 Lu8 Lu4 41.5(10) . 6_565
Lu4 Lu8 Lu4 81.0(17) . 6_565
Lu12 Lu8 Lu5 70.8(16) . .
Lu4 Lu8 Lu5 99.9(14) . .
Lu4 Lu8 Lu5 35.7(6) 6_565 .
Lu12 Lu8 Lu5 70.8(16) . 6_565
Lu4 Lu8 Lu5 35.7(6) . 6_565
Lu4 Lu8 Lu5 99.9(14) 6_565 6_565
Lu5 Lu8 Lu5 98.6(11) . 6_565
Lu12 Lu8 Lu13 40.5(6) . .
Lu4 Lu8 Lu13 81.2(13) . .
Lu4 Lu8 Lu13 5.7(8) 6_565 .
Lu5 Lu8 Lu13 40.5(7) . .
Lu5 Lu8 Lu13 102.8(11) 6_565 .
Lu12 Lu8 Lu13 40.5(6) . 6_565
Lu4 Lu8 Lu13 5.7(8) . 6_565
Lu4 Lu8 Lu13 81.2(13) 6_565 6_565
Lu5 Lu8 Lu13 102.8(11) . 6_565
Lu5 Lu8 Lu13 40.5(7) 6_565 6_565
Lu13 Lu8 Lu13 80.8(12) . 6_565
Lu12 Lu8 C69 120(2) . .
Lu4 Lu8 C69 141.7(15) . .
Lu4 Lu8 C69 98.2(8) 6_565 .
Lu5 Lu8 C69 101.0(4) . .
Lu5 Lu8 C69 160.1(8) 6_565 .
Lu13 Lu8 C69 94.5(6) . .
Lu13 Lu8 C69 136.0(10) 6_565 .
Lu12 Lu8 C80 115(3) . .
Lu4 Lu8 C80 105.7(10) . .
Lu4 Lu8 C80 126.5(14) 6_565 .
Lu5 Lu8 C80 145.0(7) . .
Lu5 Lu8 C80 116.1(5) 6_565 .
Lu13 Lu8 C80 121.0(9) . .
Lu13 Lu8 C80 101.0(7) 6_565 .
C69 Lu8 C80 44.9(3) . .
Lu12 Lu8 C66 146.5(15) . .
Lu4 Lu8 C66 110.7(7) . .
Lu4 Lu8 C66 165.9(11) 6_565 .
Lu5 Lu8 C66 142.5(11) . .
Lu5 Lu8 C66 94.2(6) 6_565 .
Lu13 Lu8 C66 162.0(9) . .
Lu13 Lu8 C66 109.6(5) 6_565 .
C69 Lu8 C66 67.7(5) . .
C80 Lu8 C66 44.0(3) . .
Lu12 Lu8 C67 176(3) . .
Lu4 Lu8 C67 137.9(11) . .
Lu4 Lu8 C67 137.2(10) 6_565 .
Lu5 Lu8 C67 106.5(9) . .
Lu5 Lu8 C67 107.1(9) 6_565 .
Lu13 Lu8 C67 138.8(6) . .
Lu13 Lu8 C67 139.5(6) 6_565 .
C69 Lu8 C67 63.5(4) . .
C80 Lu8 C67 68.7(5) . .
C66 Lu8 C67 36.0(3) . .
Lu12 Lu8 C68 142.3(6) . .
Lu4 Lu8 C68 176.2(13) . .
Lu4 Lu8 C68 102.6(7) 6_565 .
Lu5 Lu8 C68 82.5(5) . .
Lu5 Lu8 C68 141.2(12) 6_565 .
Lu13 Lu8 C68 102.5(5) . .
Lu13 Lu8 C68 174.4(9) 6_565 .
C69 Lu8 C68 39.8(2) . .
C80 Lu8 C68 73.4(5) . .
C66 Lu8 C68 66.0(5) . .
C67 Lu8 C68 38.2(3) . .
Lu16 Lu9 Lu1 74.2(17) . .
Lu16 Lu9 Lu10 58.9(17) . .
Lu1 Lu9 Lu10 133.1(12) . .
Lu16 Lu9 Lu3 94.0(15) . .
Lu1 Lu9 Lu3 62.0(5) . .
Lu10 Lu9 Lu3 117.8(7) . .
Lu16 Lu9 Lu14 72.0(16) . .
Lu1 Lu9 Lu14 44.8(5) . .
Lu10 Lu9 Lu14 113.1(7) . .
Lu3 Lu9 Lu14 25.2(3) . .
Lu16 Lu9 Lu15 86.9(18) . .
Lu1 Lu9 Lu15 26.9(8) . .
Lu10 Lu9 Lu15 138.6(10) . .
Lu3 Lu9 Lu15 36.0(7) . .
Lu14 Lu9 Lu15 26.9(7) . .
Lu16 Lu9 Lu6 57.0(16) . .
Lu1 Lu9 Lu6 19.0(4) . .
Lu10 Lu9 Lu6 115.3(8) . .
Lu3 Lu9 Lu6 60.3(3) . .
Lu14 Lu9 Lu6 37.1(4) . .
Lu15 Lu9 Lu6 33.0(7) . .
Lu16 Lu9 C9 92.4(17) . .
Lu1 Lu9 C9 94.1(7) . .
Lu10 Lu9 C9 88.5(6) . .
Lu3 Lu9 C9 152.3(6) . .
Lu14 Lu9 C9 138.3(7) . .
Lu15 Lu9 C9 117.8(8) . .
Lu6 Lu9 C9 101.9(5) . .
Lu16 Lu9 C26 150.9(17) . .
Lu1 Lu9 C26 102.8(7) . .
Lu10 Lu9 C26 117.9(6) . .
Lu3 Lu9 C26 110.3(6) . .
Lu14 Lu9 C26 126.6(6) . .
Lu15 Lu9 C26 103.4(8) . .
Lu6 Lu9 C26 121.7(5) . .
C9 Lu9 C26 58.7(2) . .
Lu16 Lu9 C27 126.5(18) . .
Lu1 Lu9 C27 65.1(6) . .
Lu10 Lu9 C27 145.9(6) . .
Lu3 Lu9 C27 96.1(5) . .
Lu14 Lu9 C27 99.1(5) . .
Lu15 Lu9 C27 72.3(8) . .
Lu6 Lu9 C27 83.8(4) . .
C9 Lu9 C27 59.0(2) . .
C26 Lu9 C27 38.15(16) . .
Lu16 Lu9 C8 120.5(17) . .
Lu1 Lu9 C8 123.8(7) . .
Lu10 Lu9 C8 83.9(6) . .
Lu3 Lu9 C8 145.5(7) . .
Lu14 Lu9 C8 163.0(6) . .
Lu15 Lu9 C8 136.7(9) . .
Lu6 Lu9 C8 137.3(5) . .
C9 Lu9 C8 37.80(13) . .
C26 Lu9 C8 37.08(14) . .
C27 Lu9 C8 64.4(2) . .
Lu16 Lu9 Lu11 72.1(17) . .
Lu1 Lu9 Lu11 141.8(8) . .
Lu10 Lu9 Lu11 21.0(5) . .
Lu3 Lu9 Lu11 102.8(5) . .
Lu14 Lu9 Lu11 106.4(5) . .
Lu15 Lu9 Lu11 133.1(9) . .
Lu6 Lu9 Lu11 122.8(5) . .
C9 Lu9 Lu11 104.9(5) . .
C26 Lu9 Lu11 115.4(5) . .
C27 Lu9 Lu11 152.7(5) . .
C8 Lu9 Lu11 89.2(4) . .
Lu16 Lu10 Lu11 144.0(14) . .
Lu16 Lu10 Lu9 40.8(11) . .
Lu11 Lu10 Lu9 137.3(10) . .
Lu16 Lu10 Lu10 103.5(13) . 6_565
Lu11 Lu10 Lu10 56.9(5) . 6_565
Lu9 Lu10 Lu10 140.7(5) . 6_565
Lu16 Lu10 Lu16 69.9(18) . 6_565
Lu11 Lu10 Lu16 86.2(9) . 6_565
Lu9 Lu10 Lu16 108.4(9) . 6_565
Lu10 Lu10 Lu16 33.7(7) 6_565 6_565
Lu16 Lu10 Lu1 22.0(12) . .
Lu11 Lu10 Lu1 145.0(8) . .
Lu9 Lu10 Lu1 18.9(5) . .
Lu10 Lu10 Lu1 123.9(3) 6_565 .
Lu16 Lu10 Lu1 90.6(7) 6_565 .
Lu16 Lu10 C1 84.6(10) . .
Lu11 Lu10 C1 125.9(8) . .
Lu9 Lu10 C1 92.8(7) . .
Lu10 Lu10 C1 100.3(3) 6_565 .
Lu16 Lu10 C1 96.9(6) 6_565 .
Lu1 Lu10 C1 89.1(4) . .
Lu16 Lu10 C5 120.3(11) . .
Lu11 Lu10 C5 87.4(7) . .
Lu9 Lu10 C5 128.9(7) . .
Lu10 Lu10 C5 78.3(3) 6_565 .
Lu16 Lu10 C5 95.3(7) 6_565 .
Lu1 Lu10 C5 127.7(4) . .
C1 Lu10 C5 38.55(14) . .
Lu16 Lu10 C6 144.7(12) . .
Lu11 Lu10 C6 70.6(6) . .
Lu9 Lu10 C6 126.5(7) . .
Lu10 Lu10 C6 91.9(3) 6_565 .
Lu16 Lu10 C6 119.8(8) 6_565 .
Lu1 Lu10 C6 138.2(5) . .
C1 Lu10 C6 61.2(2) . .
C5 Lu10 C6 32.11(11) . .
Lu16 Lu10 C7 129.2(14) . .
Lu11 Lu10 C7 83.2(6) . .
Lu9 Lu10 C7 95.4(7) . .
Lu10 Lu10 C7 123.9(3) 6_565 .
Lu16 Lu10 C7 154.0(8) 6_565 .
Lu1 Lu10 C7 111.6(5) . .
C1 Lu10 C7 71.0(3) . .
C5 Lu10 C7 60.6(2) . .
C6 Lu10 C7 34.12(12) . .
Lu16 Lu10 Lu3 45.3(10) . .
Lu11 Lu10 Lu3 109.8(7) . .
Lu9 Lu10 Lu3 35.2(4) . .
Lu10 Lu10 Lu3 112.1(3) 6_565 .
Lu16 Lu10 Lu3 87.8(7) 6_565 .
Lu1 Lu10 Lu3 35.19(17) . .
C1 Lu10 Lu3 124.3(4) . .
C5 Lu10 Lu3 162.8(5) . .
C6 Lu10 Lu3 151.9(5) . .
C7 Lu10 Lu3 118.1(4) . .
Lu16 Lu10 Lu9 85.7(14) . 6_565
Lu11 Lu10 Lu9 69.1(6) . 6_565
Lu9 Lu10 Lu9 121.7(7) . 6_565
Lu10 Lu10 Lu9 19.0(3) 6_565 6_565
Lu16 Lu10 Lu9 17.1(6) 6_565 6_565
Lu1 Lu10 Lu9 105.2(4) . 6_565
C1 Lu10 Lu9 105.4(4) . 6_565
C5 Lu10 Lu9 92.9(4) . 6_565
C6 Lu10 Lu9 110.5(4) . 6_565
C7 Lu10 Lu9 142.8(5) . 6_565
Lu3 Lu10 Lu9 94.9(3) . 6_565
Lu10 Lu11 Lu10 66.3(11) 6_565 .
Lu10 Lu11 C20 108.6(8) 6_565 .
Lu10 Lu11 C20 114.7(9) . .
Lu10 Lu11 C21 147.3(9) 6_565 .
Lu10 Lu11 C21 121.8(6) . .
C20 Lu11 C21 38.78(19) . .
Lu10 Lu11 C19 81.6(6) 6_565 .
Lu10 Lu11 C19 127.1(10) . .
C20 Lu11 C19 38.23(18) . .
C21 Lu11 C19 68.7(3) . .
Lu10 Lu11 C6 99.0(9) 6_565 .
Lu10 Lu11 C6 77.5(7) . .
C20 Lu11 C6 37.5(2) . .
C21 Lu11 C6 57.5(3) . .
C19 Lu11 C6 66.9(3) . .
Lu10 Lu11 Lu16 17.0(7) 6_565 6_565
Lu10 Lu11 Lu16 60.2(8) . 6_565
C20 Lu11 Lu16 125.5(8) . 6_565
C21 Lu11 Lu16 164.2(8) . 6_565
C19 Lu11 Lu16 97.4(7) . 6_565
C6 Lu11 Lu16 111.1(8) . 6_565
Lu10 Lu11 Lu16 60.2(8) 6_565 .
Lu10 Lu11 Lu16 17.0(7) . .
C20 Lu11 Lu16 131.0(9) . .
C21 Lu11 Lu16 136.2(7) . .
C19 Lu11 Lu16 134.7(8) . .
C6 Lu11 Lu16 94.2(7) . .
Lu16 Lu11 Lu16 49.6(12) 6_565 .
Lu10 Lu11 C23 151.5(9) 6_565 .
Lu10 Lu11 C23 90.6(5) . .
C20 Lu11 C23 64.7(3) . .
C21 Lu11 C23 35.91(13) . .
C19 Lu11 C23 101.4(4) . .
C6 Lu11 C23 58.0(2) . .
Lu16 Lu11 C23 150.8(7) 6_565 .
Lu16 Lu11 C23 101.9(6) . .
Lu10 Lu11 Lu9 21.6(5) 6_565 6_565
Lu10 Lu11 Lu9 81.2(7) . 6_565
C20 Lu11 Lu9 118.0(5) . 6_565
C21 Lu11 Lu9 150.6(4) . 6_565
C19 Lu11 Lu9 83.0(3) . 6_565
C6 Lu11 Lu9 118.7(6) . 6_565
Lu16 Lu11 Lu9 21.1(5) 6_565 6_565
Lu16 Lu11 Lu9 70.4(8) . 6_565
C23 Lu11 Lu9 171.8(6) . 6_565
Lu10 Lu11 Lu9 81.2(7) 6_565 .
Lu10 Lu11 Lu9 21.6(5) . .
C20 Lu11 Lu9 126.6(5) . .
C21 Lu11 Lu9 117.6(3) . .
C19 Lu11 Lu9 148.3(8) . .
C6 Lu11 Lu9 89.8(4) . .
Lu16 Lu11 Lu9 70.4(8) 6_565 .
Lu16 Lu11 Lu9 21.1(5) . .
C23 Lu11 Lu9 82.0(3) . .
Lu9 Lu11 Lu9 90.6(6) 6_565 .
Lu10 Lu11 C5 69.0(7) 6_565 .
Lu10 Lu11 C5 62.5(7) . .
C20 Lu11 C5 56.6(4) . .
C21 Lu11 C5 86.6(4) . .
C19 Lu11 C5 67.2(4) . .
C6 Lu11 C5 30.17(19) . .
Lu16 Lu11 C5 81.0(6) 6_565 .
Lu16 Lu11 C5 76.4(6) . .
C23 Lu11 C5 85.9(4) . .
Lu9 Lu11 C5 89.6(5) 6_565 .
Lu9 Lu11 C5 81.8(5) . .
Lu4 Lu12 Lu4 133(6) . 6_565
Lu4 Lu12 Lu8 70(3) . .
Lu4 Lu12 Lu8 70(3) 6_565 .
Lu4 Lu12 Lu13 166(4) . .
Lu4 Lu12 Lu13 45.0(18) 6_565 .
Lu8 Lu12 Lu13 113.8(15) . .
Lu4 Lu12 Lu13 45.0(18) . 6_565
Lu4 Lu12 Lu13 166(4) 6_565 6_565
Lu8 Lu12 Lu13 113.8(15) . 6_565
Lu13 Lu12 Lu13 132(3) . 6_565
Lu4 Lu12 Lu5 24(2) . 6_565
Lu4 Lu12 Lu5 119(4) 6_565 6_565
Lu8 Lu12 Lu5 72(2) . 6_565
Lu13 Lu12 Lu5 143(3) . 6_565
Lu13 Lu12 Lu5 53.1(9) 6_565 6_565
Lu4 Lu12 Lu5 119(4) . .
Lu4 Lu12 Lu5 24(2) 6_565 .
Lu8 Lu12 Lu5 72(2) . .
Lu13 Lu12 Lu5 53.1(9) . .
Lu13 Lu12 Lu5 143(3) 6_565 .
Lu5 Lu12 Lu5 100(2) 6_565 .
Lu4 Lu12 Lu7 113(3) . .
Lu4 Lu12 Lu7 113(3) 6_565 .
Lu8 Lu12 Lu7 159(3) . .
Lu13 Lu12 Lu7 68.9(16) . .
Lu13 Lu12 Lu7 68.9(16) 6_565 .
Lu5 Lu12 Lu7 119.3(14) 6_565 .
Lu5 Lu12 Lu7 119.3(14) . .
Lu4 Lu12 Lu3 141(4) . .
Lu4 Lu12 Lu3 55(2) 6_565 .
Lu8 Lu12 Lu3 121.6(17) . .
Lu13 Lu12 Lu3 25.0(9) . .
Lu13 Lu12 Lu3 116.3(17) 6_565 .
Lu5 Lu12 Lu3 119.0(17) 6_565 .
Lu5 Lu12 Lu3 49.9(7) . .
Lu7 Lu12 Lu3 70.2(8) . .
Lu4 Lu12 Lu3 55(2) . 6_565
Lu4 Lu12 Lu3 141(4) 6_565 6_565
Lu8 Lu12 Lu3 121.6(17) . 6_565
Lu13 Lu12 Lu3 116.3(17) . 6_565
Lu13 Lu12 Lu3 25.0(9) 6_565 6_565
Lu5 Lu12 Lu3 49.9(7) 6_565 6_565
Lu5 Lu12 Lu3 119.0(17) . 6_565
Lu7 Lu12 Lu3 70.2(8) . 6_565
Lu3 Lu12 Lu3 95.2(10) . 6_565
Lu4 Lu12 Lu14 133(3) . .
Lu4 Lu12 Lu14 76(3) 6_565 .
Lu8 Lu12 Lu14 143.3(18) . .
Lu13 Lu12 Lu14 37.0(11) . .
Lu13 Lu12 Lu14 97.0(17) 6_565 .
Lu5 Lu12 Lu14 116.7(16) 6_565 .
Lu5 Lu12 Lu14 71.3(10) . .
Lu7 Lu12 Lu14 50.7(8) . .
Lu3 Lu12 Lu14 21.7(3) . .
Lu3 Lu12 Lu14 79.4(9) 6_565 .
Lu4 Lu12 Lu14 76(3) . 6_565
Lu4 Lu12 Lu14 133(3) 6_565 6_565
Lu8 Lu12 Lu14 143.3(18) . 6_565
Lu13 Lu12 Lu14 97.0(17) . 6_565
Lu13 Lu12 Lu14 37.0(11) 6_565 6_565
Lu5 Lu12 Lu14 71.3(10) 6_565 6_565
Lu5 Lu12 Lu14 116.6(16) . 6_565
Lu7 Lu12 Lu14 50.7(8) . 6_565
Lu3 Lu12 Lu14 79.4(9) . 6_565
Lu3 Lu12 Lu14 21.7(3) 6_565 6_565
Lu14 Lu12 Lu14 60.5(9) . 6_565
Lu4 Lu13 Lu5 44.1(8) 6_565 .
Lu4 Lu13 Lu12 26.9(14) 6_565 .
Lu5 Lu13 Lu12 66.2(17) . .
Lu4 Lu13 Lu3 132.9(13) 6_565 .
Lu5 Lu13 Lu3 94.4(11) . .
Lu12 Lu13 Lu3 132.8(15) . .
Lu4 Lu13 Lu7 95.6(12) 6_565 .
Lu5 Lu13 Lu7 131.8(12) . .
Lu12 Lu13 Lu7 69.2(17) . .
Lu3 Lu13 Lu7 102.7(10) . .
Lu4 Lu13 Lu14 135.8(11) 6_565 .
Lu5 Lu13 Lu14 117.1(10) . .
Lu12 Lu13 Lu14 117.6(15) . .
Lu3 Lu13 Lu14 33.0(5) . .
Lu7 Lu13 Lu14 69.7(8) . .
Lu4 Lu13 Lu8 5.1(7) 6_565 .
Lu5 Lu13 Lu8 48.5(9) . .
Lu12 Lu13 Lu8 25.8(14) . .
Lu3 Lu13 Lu8 138.0(11) . .
Lu7 Lu13 Lu8 93.2(10) . .
Lu14 Lu13 Lu8 138.9(9) . .
Lu4 Lu13 Lu4 27.2(6) 6_565 .
Lu5 Lu13 Lu4 64.0(8) . .
Lu12 Lu13 Lu4 4.4(14) . .
Lu3 Lu13 Lu4 128.5(8) . .
Lu7 Lu13 Lu4 70.2(7) . .
Lu14 Lu13 Lu4 114.7(8) . .
Lu8 Lu13 Lu4 26.9(4) . .
Lu4 Lu13 Lu13 50.1(10) 6_565 6_565
Lu5 Lu13 Lu13 82.9(8) . 6_565
Lu12 Lu13 Lu13 24.0(14) . 6_565
Lu3 Lu13 Lu13 117.7(5) . 6_565
Lu7 Lu13 Lu13 49.2(6) . 6_565
Lu14 Lu13 Lu13 95.2(7) . 6_565
Lu8 Lu13 Lu13 49.6(6) . 6_565
Lu4 Lu13 Lu13 22.9(5) . 6_565
Lu4 Lu13 Lu5 29.7(6) 6_565 6_565
Lu5 Lu13 Lu5 55.0(7) . 6_565
Lu12 Lu13 Lu5 19.1(14) . 6_565
Lu3 Lu13 Lu5 114.8(7) . 6_565
Lu7 Lu13 Lu5 77.0(6) . 6_565
Lu14 Lu13 Lu5 106.8(7) . 6_565
Lu8 Lu13 Lu5 32.1(5) . 6_565
Lu4 Lu13 Lu5 14.8(2) . 6_565
Lu13 Lu13 Lu5 27.9(4) 6_565 6_565
Lu4 Lu13 Lu15 152.2(12) 6_565 .
Lu5 Lu13 Lu15 118.3(12) . .
Lu12 Lu13 Lu15 138.4(15) . .
Lu3 Lu13 Lu15 23.9(8) . .
Lu7 Lu13 Lu15 84.6(10) . .
Lu14 Lu13 Lu15 20.9(8) . .
Lu8 Lu13 Lu15 156.5(10) . .
Lu4 Lu13 Lu15 135.2(9) . .
Lu13 Lu13 Lu15 116.0(7) 6_565 .
Lu5 Lu13 Lu15 125.8(8) 6_565 .
Lu4 Lu13 C71 107.2(10) 6_565 .
Lu5 Lu13 C71 98.5(8) . .
Lu12 Lu13 C71 125.3(14) . .
Lu3 Lu13 C71 99.0(8) . .
Lu7 Lu13 C71 122.2(8) . .
Lu14 Lu13 C71 116.0(9) . .
Lu8 Lu13 C71 104.9(7) . .
Lu4 Lu13 C71 128.8(7) . .
Lu13 Lu13 C71 143.1(4) 6_565 .
Lu5 Lu13 C71 136.8(7) 6_565 .
Lu15 Lu13 C71 95.9(8) . .
Lu3 Lu14 Lu15 82.2(18) . .
Lu3 Lu14 Lu6 119.7(12) . .
Lu15 Lu14 Lu6 60.1(16) . .
Lu3 Lu14 Lu1 69.0(8) . .
Lu15 Lu14 Lu1 58.3(17) . .
Lu6 Lu14 Lu1 51.6(5) . .
Lu3 Lu14 Lu13 52.7(9) . .
Lu15 Lu14 Lu13 121.7(18) . .
Lu6 Lu14 Lu13 169.0(10) . .
Lu1 Lu14 Lu13 118.8(9) . .
Lu3 Lu14 Lu7 107.7(11) . .
Lu15 Lu14 Lu7 141.5(18) . .
Lu6 Lu14 Lu7 131.5(10) . .
Lu1 Lu14 Lu7 160.2(8) . .
Lu13 Lu14 Lu7 55.0(7) . .
Lu3 Lu14 Lu2 143.9(10) . .
Lu15 Lu14 Lu2 102.4(16) . .
Lu6 Lu14 Lu2 44.0(4) . .
Lu1 Lu14 Lu2 83.0(5) . .
Lu13 Lu14 Lu2 135.9(9) . .
Lu7 Lu14 Lu2 91.0(7) . .
Lu3 Lu14 Lu16 75.3(10) . .
Lu15 Lu14 Lu16 91.1(19) . .
Lu6 Lu14 Lu16 61.6(7) . .
Lu1 Lu14 Lu16 33.1(7) . .
Lu13 Lu14 Lu16 107.5(9) . .
Lu7 Lu14 Lu16 127.3(10) . .
Lu2 Lu14 Lu16 68.9(7) . .
Lu3 Lu14 Lu9 52.9(8) . .
Lu15 Lu14 Lu9 77.6(17) . .
Lu6 Lu14 Lu9 73.0(6) . .
Lu1 Lu14 Lu9 24.5(3) . .
Lu13 Lu14 Lu9 96.5(8) . .
Lu7 Lu14 Lu9 138.3(8) . .
Lu2 Lu14 Lu9 92.6(6) . .
Lu16 Lu14 Lu9 25.1(6) . .
Lu3 Lu14 Lu5 40.7(6) . .
Lu15 Lu14 Lu5 122.2(17) . .
Lu6 Lu14 Lu5 144.9(7) . .
Lu1 Lu14 Lu5 97.5(6) . .
Lu13 Lu14 Lu5 24.2(5) . .
Lu7 Lu14 Lu5 71.4(6) . .
Lu2 Lu14 Lu5 127.7(6) . .
Lu16 Lu14 Lu5 83.4(7) . .
Lu9 Lu14 Lu5 73.7(5) . .
Lu3 Lu14 Lu4 57.1(7) . 6_565
Lu15 Lu14 Lu4 134.2(17) . 6_565
Lu6 Lu14 Lu4 156.8(7) . 6_565
Lu1 Lu14 Lu4 115.5(6) . 6_565
Lu13 Lu14 Lu4 15.0(5) . 6_565
Lu7 Lu14 Lu4 52.9(5) . 6_565
Lu2 Lu14 Lu4 122.6(6) . 6_565
Lu16 Lu14 Lu4 97.0(7) . 6_565
Lu9 Lu14 Lu4 91.3(5) . 6_565
Lu5 Lu14 Lu4 18.53(16) . 6_565
Lu3 Lu14 Lu12 69.9(9) . .
Lu15 Lu14 Lu12 146.9(17) . .
Lu6 Lu14 Lu12 150.5(9) . .
Lu1 Lu14 Lu12 122.7(9) . .
Lu13 Lu14 Lu12 25.4(6) . .
Lu7 Lu14 Lu12 42.6(8) . .
Lu2 Lu14 Lu12 110.6(6) . .
Lu16 Lu14 Lu12 98.4(10) . .
Lu9 Lu14 Lu12 98.1(9) . .
Lu5 Lu14 Lu12 29.9(6) . .
Lu4 Lu14 Lu12 13.3(4) 6_565 .
Lu14 Lu15 Lu6 75.3(19) . .
Lu14 Lu15 Lu3 46.6(12) . .
Lu6 Lu15 Lu3 106.6(18) . .
Lu14 Lu15 Lu1 83.7(18) . .
Lu6 Lu15 Lu1 60.3(12) . .
Lu3 Lu15 Lu1 71.3(12) . .
Lu14 Lu15 C29 155(2) . .
Lu6 Lu15 C29 97.4(14) . .
Lu3 Lu15 C29 153.9(19) . .
Lu1 Lu15 C29 114.2(17) . .
Lu14 Lu15 C28 157(2) . .
Lu6 Lu15 C28 120.0(18) . .
Lu3 Lu15 C28 110.0(15) . .
Lu1 Lu15 C28 89.2(14) . .
C29 Lu15 C28 47.0(6) . .
Lu14 Lu15 Lu9 75.5(15) . .
Lu6 Lu15 Lu9 74.4(13) . .
Lu3 Lu15 Lu9 53.9(10) . .
Lu1 Lu15 Lu9 18.1(5) . .
C29 Lu15 Lu9 126.6(15) . .
C28 Lu15 Lu9 91.0(11) . .
Lu14 Lu15 Lu16 63.2(16) . .
Lu6 Lu15 Lu16 53.3(11) . .
Lu3 Lu15 Lu16 61.5(11) . .
Lu1 Lu15 Lu16 21.1(8) . .
C29 Lu15 Lu16 131.5(15) . .
C28 Lu15 Lu16 109.9(13) . .
Lu9 Lu15 Lu16 23.4(6) . .
Lu14 Lu15 C30 110(2) . .
Lu6 Lu15 C30 106.7(13) . .
Lu3 Lu15 C30 129.5(18) . .
Lu1 Lu15 C30 159.2(16) . .
C29 Lu15 C30 48.3(6) . .
C28 Lu15 C30 84.0(9) . .
Lu9 Lu15 C30 174.7(14) . .
Lu16 Lu15 C30 159.3(13) . .
Lu14 Lu15 Lu13 37.5(13) . .
Lu6 Lu15 Lu13 111.8(16) . .
Lu3 Lu15 Lu13 25.7(9) . .
Lu1 Lu15 Lu13 94.9(12) . .
C29 Lu15 Lu13 146.5(14) . .
C28 Lu15 Lu13 121.8(11) . .
Lu9 Lu15 Lu13 78.6(8) . .
Lu16 Lu15 Lu13 80.8(9) . .
C30 Lu15 Lu13 105.5(11) . .
Lu14 Lu15 C32 126(2) . .
Lu6 Lu15 C32 55.6(9) . .
Lu3 Lu15 C32 160.0(18) . .
Lu1 Lu15 C32 90.3(12) . .
C29 Lu15 C32 41.8(5) . .
C28 Lu15 C32 76.5(8) . .
Lu9 Lu15 C32 108.2(11) . .
Lu16 Lu15 C32 98.6(11) . .
C30 Lu15 C32 69.0(6) . .
Lu13 Lu15 C32 161.0(13) . .
Lu14 Lu15 Lu2 54.0(14) . .
Lu6 Lu15 Lu2 24.1(8) . .
Lu3 Lu15 Lu2 94.0(14) . .
Lu1 Lu15 Lu2 73.0(11) . .
C29 Lu15 Lu2 112.0(10) . .
C28 Lu15 Lu2 143.9(12) . .
Lu9 Lu15 Lu2 81.6(9) . .
Lu16 Lu15 Lu2 58.1(9) . .
C30 Lu15 Lu2 101.6(9) . .
Lu13 Lu15 Lu2 91.5(9) . .
C32 Lu15 Lu2 72.5(7) . .
Lu9 Lu16 Lu1 54.3(15) . .
Lu9 Lu16 Lu10 80.3(19) . .
Lu1 Lu16 Lu10 135(2) . .
Lu9 Lu16 Lu6 98(2) . .
Lu1 Lu16 Lu6 45.0(9) . .
Lu10 Lu16 Lu6 170.6(16) . .
Lu9 Lu16 Lu3 59.2(13) . .
Lu1 Lu16 Lu3 49.2(8) . .
Lu10 Lu16 Lu3 109.8(13) . .
Lu6 Lu16 Lu3 62.2(7) . .
Lu9 Lu16 Lu16 149.4(16) . 6_565
Lu1 Lu16 Lu16 144.4(13) . 6_565
Lu10 Lu16 Lu16 76.5(13) . 6_565
Lu6 Lu16 Lu16 101.3(8) . 6_565
Lu3 Lu16 Lu16 111.1(7) . 6_565
Lu9 Lu16 Lu14 82.9(16) . .
Lu1 Lu16 Lu14 51.5(10) . .
Lu10 Lu16 Lu14 130.0(14) . .
Lu6 Lu16 Lu14 40.9(6) . .
Lu3 Lu16 Lu14 26.4(4) . .
Lu16 Lu16 Lu14 97.0(8) 6_565 .
Lu9 Lu16 Lu10 120(2) . 6_565
Lu1 Lu16 Lu10 165.5(15) . 6_565
Lu10 Lu16 Lu10 42.8(11) . 6_565
Lu6 Lu16 Lu10 134.4(14) . 6_565
Lu3 Lu16 Lu10 116.4(10) . 6_565
Lu16 Lu16 Lu10 33.7(7) 6_565 6_565
Lu14 Lu16 Lu10 116.9(12) . 6_565
Lu9 Lu16 Lu15 69.7(17) . .
Lu1 Lu16 Lu15 26.2(10) . .
Lu10 Lu16 Lu15 141.5(16) . .
Lu6 Lu16 Lu15 32.3(7) . .
Lu3 Lu16 Lu15 33.4(7) . .
Lu16 Lu16 Lu15 119.8(9) 6_565 .
Lu14 Lu16 Lu15 25.8(8) . .
Lu10 Lu16 Lu15 142.6(13) 6_565 .
Lu9 Lu16 Lu2 134(2) . .
Lu1 Lu16 Lu2 82.4(13) . .
Lu10 Lu16 Lu2 140.0(18) . .
Lu6 Lu16 Lu2 37.6(5) . .
Lu3 Lu16 Lu2 81.3(8) . .
Lu16 Lu16 Lu2 63.9(6) 6_565 .
Lu14 Lu16 Lu2 54.9(7) . .
Lu10 Lu16 Lu2 97.4(10) 6_565 .
Lu15 Lu16 Lu2 64.0(9) . .
Lu9 Lu16 Lu11 86.8(17) . .
Lu1 Lu16 Lu11 137.4(15) . .
Lu10 Lu16 Lu11 19.1(8) . .
Lu6 Lu16 Lu11 152.2(12) . .
Lu3 Lu16 Lu11 98.7(8) . .
Lu16 Lu16 Lu11 65.2(6) 6_565 .
Lu14 Lu16 Lu11 113.9(10) . .
Lu10 Lu16 Lu11 33.7(4) 6_565 .
Lu15 Lu16 Lu11 132.1(11) . .
Lu2 Lu16 Lu11 124.9(11) . .
Lu9 Lu16 C1 96.0(18) . .
Lu1 Lu16 C1 113.2(15) . .
Lu10 Lu16 C1 67.6(10) . .
Lu6 Lu16 C1 121.7(9) . .
Lu3 Lu16 C1 154.5(13) . .
Lu16 Lu16 C1 93.3(6) 6_565 .
Lu14 Lu16 C1 161.4(12) . .
Lu10 Lu16 C1 79.8(8) 6_565 .
Lu15 Lu16 C1 137.3(12) . .
Lu2 Lu16 C1 117.7(8) . .
Lu11 Lu16 C1 84.4(8) . .
C5 C1 C9 131.5 . .
C5 C1 C2 108.6 . .
C9 C1 C2 114.9 . .
C5 C1 Lu10 70.7(3) . .
C9 C1 Lu10 85.1(3) . .
C2 C1 Lu10 94.5(2) . .
C5 C1 Lu16 96.8(5) . .
C9 C1 Lu16 73.8(6) . .
C2 C1 Lu16 77.0(5) . .
Lu10 C1 Lu16 27.8(5) . .
C5 C1 Lu9 98.7(2) . .
C9 C1 Lu9 58.6(2) . .
C2 C1 Lu9 94.3(2) . .
Lu10 C1 Lu9 29.4(3) . .
Lu16 C1 Lu9 18.9(5) . .
C5 C1 Lu1 113.21(9) . .
C9 C1 Lu1 56.00(9) . .
C2 C1 Lu1 81.53(9) . .
Lu10 C1 Lu1 42.5(2) . .
Lu16 C1 Lu1 19.0(6) . .
Lu9 C1 Lu1 16.9(2) . .
C22 C21 C20 107.6 . .
C22 C21 C23 128.6 . .
C20 C21 C23 113.4 . .
C22 C21 C46 46.7 . .
C20 C21 C46 138.6 . .
C23 C21 C46 81.9 . .
C22 C21 Lu11 94.3(3) . .
C20 C21 Lu11 62.6(3) . .
C23 C21 Lu11 78.97(16) . .
C46 C21 Lu11 85.0(4) . .
C22 C21 Lu10 113.99(19) . .
C20 C21 Lu10 64.72(19) . .
C23 C21 Lu10 61.9(2) . .
C46 C21 Lu10 94.17(16) . .
Lu11 C21 Lu10 20.8(3) . .
C21 C22 C43 125.1 . .
C21 C22 C46 90.5 . .
C43 C22 C46 113.5 . .
C21 C22 Lu11 55.9(2) . .
C43 C22 Lu11 78.83(13) . .
C46 C22 Lu11 81.1(2) . .
C12 C2 C3 129.3 . .
C12 C2 C1 121.2 . .
C3 C2 C1 103.9 . .
C12 C2 Lu16 81.3(5) . .
C3 C2 Lu16 96.6(5) . .
C1 C2 Lu16 68.1(5) . .
C12 C2 Lu10 105.23(19) . .
C3 C2 Lu10 82.9(2) . .
C1 C2 Lu10 53.34(19) . .
Lu16 C2 Lu10 24.0(5) . .
C15 C3 C2 112.8 . .
C15 C3 C4 132.1 . .
C2 C3 C4 112.2 . .
C15 C3 Lu10 120.06(17) . .
C2 C3 Lu10 67.7(2) . .
C4 C3 Lu10 64.88(17) . .
C18 C4 C5 125.9 . .
C18 C4 C3 121.3 . .
C5 C4 C3 104.7 . .
C18 C4 Lu10 99.0(2) . .
C5 C4 Lu10 55.6(2) . .
C3 C4 Lu10 85.45(18) . .
C18 C4 Lu11 73.88(18) . .
C5 C4 Lu11 66.56(17) . .
C3 C4 Lu11 106.7(2) . .
Lu10 C4 Lu11 27.0(2) . .
C6 C5 C4 125.6 . .
C6 C5 C1 116.0 . .
C4 C5 C1 110.5 . .
C6 C5 Lu10 78.2(2) . .
C4 C5 Lu10 92.4(3) . .
C1 C5 Lu10 70.7(3) . .
C6 C5 Lu11 63.4(2) . .
C4 C5 Lu11 81.91(13) . .
C1 C5 Lu11 100.8(2) . .
Lu10 C5 Lu11 30.1(3) . .
C6 C5 Lu16 94.5(4) . .
C4 C5 Lu16 91.0(5) . .
C1 C5 Lu16 53.6(4) . .
Lu10 C5 Lu16 19.1(4) . .
Lu11 C5 Lu16 48.1(4) . .
C5 C6 C20 110.1 . .
C5 C6 C7 124.8 . .
C20 C6 C7 113.5 . .
C5 C6 Lu11 86.4(3) . .
C20 C6 Lu11 59.2(2) . .
C7 C6 Lu11 88.16(19) . .
C5 C6 Lu10 69.7(2) . .
C20 C6 Lu10 90.9(3) . .
C7 C6 Lu10 77.5(3) . .
Lu11 C6 Lu10 31.9(3) . .
C6 C7 C23 104.0 . .
C6 C7 C8 118.1 . .
C23 C7 C8 121.1 . .
C6 C7 Lu10 68.4(2) . .
C23 C7 Lu10 82.4(2) . .
C8 C7 Lu10 77.5(3) . .
C6 C7 Lu11 59.3(3) . .
C23 C7 Lu11 62.4(3) . .
C8 C7 Lu11 105.4(2) . .
Lu10 C7 Lu11 28.6(3) . .
C6 C7 Lu9 93.3(2) . .
C23 C7 Lu9 85.0(2) . .
C8 C7 Lu9 55.1(2) . .
Lu10 C7 Lu9 26.7(3) . .
Lu11 C7 Lu9 51.2(3) . .
C26 C8 C7 125.1 . .
C26 C8 C9 96.5 . .
C7 C8 C9 124.7 . .
C26 C8 Lu9 68.5(3) . .
C7 C8 Lu9 93.9(3) . .
C9 C8 Lu9 67.0(3) . .
C26 C8 Lu10 96.5(2) . .
C7 C8 Lu10 68.2(2) . .
C9 C8 Lu10 72.9(2) . .
Lu9 C8 Lu10 30.1(3) . .
C26 C8 Lu16 82.0(4) . .
C7 C8 Lu16 90.9(4) . .
C9 C8 Lu16 57.5(4) . .
Lu9 C8 Lu16 14.8(4) . .
Lu10 C8 Lu16 22.8(5) . .
C26 C8 Lu1 62.72(10) . .
C7 C8 Lu1 108.14(9) . .
C9 C8 Lu1 56.99(8) . .
Lu9 C8 Lu1 14.5(2) . .
Lu10 C8 Lu1 42.0(2) . .
Lu16 C8 Lu1 20.8(5) . .
C1 C9 C10 123.6 . .
C1 C9 C8 104.4 . .
C10 C9 C8 123.0 . .
C1 C9 Lu9 87.4(3) . .
C10 C9 Lu9 77.9(3) . .
C8 C9 Lu9 75.2(3) . .
C1 C9 Lu16 70.8(5) . .
C10 C9 Lu16 78.7(5) . .
C8 C9 Lu16 91.4(5) . .
Lu9 C9 Lu16 20.6(5) . .
C1 C9 Lu1 94.47(12) . .
C10 C9 Lu1 57.75(11) . .
C8 C9 Lu1 92.57(10) . .
Lu9 C9 Lu1 21.0(2) . .
Lu16 C9 Lu1 24.8(5) . .
C1 C9 Lu10 60.0(2) . .
C10 C9 Lu10 103.94(19) . .
C8 C9 Lu10 73.2(2) . .
Lu9 C9 Lu10 30.3(3) . .
Lu16 C9 Lu10 25.8(5) . .
Lu1 C9 Lu10 46.99(19) . .
C9 C10 C11 122.4 . .
C9 C10 C27 96.2 . .
C11 C10 C27 124.2 . .
C9 C10 Lu1 85.44(14) . .
C11 C10 Lu1 76.08(12) . .
C27 C10 Lu1 67.97(13) . .
C9 C10 Lu9 65.2(2) . .
C11 C10 Lu9 93.0(2) . .
C27 C10 Lu9 66.6(3) . .
Lu1 C10 Lu9 21.23(18) . .
C9 C10 Lu16 67.1(5) . .
C11 C10 Lu16 76.8(5) . .
C27 C10 Lu16 84.8(5) . .
Lu1 C10 Lu16 23.0(5) . .
Lu9 C10 Lu16 19.3(4) . .
C9 C10 Lu6 105.73(12) . .
C11 C10 Lu6 48.96(11) . .
C27 C10 Lu6 85.01(13) . .
Lu1 C10 Lu6 27.89(12) . .
Lu9 C10 Lu6 47.8(2) . .
Lu16 C10 Lu6 38.9(5) . .
C9 C10 Lu15 108.7(4) . .
C11 C10 Lu15 68.1(4) . .
C27 C10 Lu15 61.7(5) . .
Lu1 C10 Lu15 23.8(4) . .
Lu9 C10 Lu15 43.6(5) . .
Lu16 C10 Lu15 45.8(7) . .
Lu6 C10 Lu15 23.5(5) . .
C10 C11 C12 110.2 . .
C10 C11 C32 113.6 . .
C12 C11 C32 131.5 . .
C10 C11 Lu6 95.76(17) . .
C12 C11 Lu6 92.92(18) . .
C32 C11 Lu6 63.51(16) . .
C10 C11 Lu1 63.70(11) . .
C12 C11 Lu1 96.95(13) . .
C32 C11 Lu1 84.86(13) . .
Lu6 C11 Lu1 32.87(15) . .
C10 C11 Lu2 116.41(9) . .
C12 C11 Lu2 68.06(11) . .
C32 C11 Lu2 74.67(11) . .
Lu6 C11 Lu2 28.38(15) . .
Lu1 C11 Lu2 54.17(11) . .
C10 C11 Lu16 70.0(5) . .
C12 C11 Lu16 74.6(5) . .
C32 C11 Lu16 102.0(4) . .
Lu6 C11 Lu16 40.0(5) . .
Lu1 C11 Lu16 22.6(5) . .
Lu2 C11 Lu16 47.6(5) . .
C10 C11 Lu15 80.9(5) . .
C12 C11 Lu15 113.2(5) . .
C32 C11 Lu15 56.7(5) . .
Lu6 C11 Lu15 21.9(5) . .
Lu1 C11 Lu15 28.2(5) . .
Lu2 C11 Lu15 50.2(5) . .
Lu16 C11 Lu15 46.9(6) . .
C10 C11 Lu9 55.89(17) . .
C12 C11 Lu9 89.5(2) . .
C32 C11 Lu9 98.38(19) . .
Lu6 C11 Lu9 44.3(2) . .
Lu1 C11 Lu9 13.67(17) . .
Lu2 C11 Lu9 60.52(18) . .
Lu16 C11 Lu9 17.0(5) . .
Lu15 C11 Lu9 41.9(5) . .
C2 C12 C11 125.4 . .
C2 C12 C13 115.6 . .
C11 C12 C13 109.9 . .
C2 C12 Lu2 99.36(10) . .
C11 C12 Lu2 78.14(11) . .
C13 C12 Lu2 60.20(10) . .
C2 C12 Lu6 104.33(12) . .
C11 C12 Lu6 50.70(14) . .
C13 C12 Lu6 85.37(14) . .
Lu2 C12 Lu6 30.12(11) . .
C2 C12 Lu16 66.5(5) . .
C11 C12 Lu16 72.9(5) . .
C13 C12 Lu16 106.6(5) . .
Lu2 C12 Lu16 48.6(5) . .
Lu6 C12 Lu16 38.3(5) . .
C2 C12 Lu1 85.35(10) . .
C11 C12 Lu1 51.59(10) . .
C13 C12 Lu1 108.87(9) . .
Lu2 C12 Lu1 49.23(9) . .
Lu6 C12 Lu1 25.38(12) . .
Lu16 C12 Lu1 21.5(5) . .
C34 C13 C14 114.6 . .
C34 C13 C12 123.3 . .
C14 C13 C12 113.6 . .
C34 C13 Lu2 67.13(12) . .
C14 C13 Lu2 93.25(12) . .
C12 C13 Lu2 82.10(12) . .
C34 C13 Lu6 71.31(12) . .
C14 C13 Lu6 115.65(11) . .
C12 C13 Lu6 61.97(12) . .
Lu2 C13 Lu6 26.05(11) . .
C36 C14 C13 94.4 . .
C36 C14 C15 124.3 . .
C13 C14 C15 125.9 . .
C36 C14 Lu2 73.43(10) . .
C13 C14 Lu2 54.39(9) . .
C15 C14 Lu2 98.50(9) . .
C3 C15 C14 121.6 . .
C3 C15 C16 98.1 . .
C14 C15 C16 134.7 . .
C17 C16 C15 121.7 . .
C17 C16 C38 131.5 . .
C15 C16 C38 81.3 . .
C16 C17 C40 109.3 . .
C16 C17 C18 135.8 . .
C40 C17 C18 111.7 . .
C4 C18 C19 110.5 . .
C4 C18 C17 107.6 . .
C19 C18 C17 136.1 . .
C4 C18 Lu11 77.9(3) . .
C19 C18 Lu11 57.2(2) . .
C17 C18 Lu11 112.3(2) . .
C42 C19 C18 109.4 . .
C42 C19 C20 122.6 . .
C18 C19 C20 121.7 . .
C42 C19 Lu11 97.1(3) . .
C18 C19 Lu11 91.6(3) . .
C20 C19 Lu11 59.6(2) . .
C21 C20 C6 100.6 . .
C21 C20 C19 126.6 . .
C6 C20 C19 125.9 . .
C21 C20 Lu11 78.7(4) . .
C6 C20 Lu11 83.2(3) . .
C19 C20 Lu11 82.21(16) . .
C21 C20 Lu10 88.2(2) . .
C6 C20 Lu10 58.7(2) . .
C19 C20 Lu10 94.6(2) . .
Lu11 C20 Lu10 24.9(4) . .
C21 C23 C7 103.2 . .
C21 C23 C24 142.5 . .
C7 C23 C24 114.1 . .
C21 C23 C47 100.2 . .
C7 C23 C47 153.8 . .
C24 C23 C47 42.6 . .
C21 C23 Lu11 65.1(2) . .
C7 C23 Lu11 85.0(4) . .
C24 C23 Lu11 113.1(3) . .
C47 C23 Lu11 94.4(4) . .
C21 C23 Lu10 90.6(2) . .
C7 C23 Lu10 65.77(19) . .
C24 C23 Lu10 100.8(2) . .
C47 C23 Lu10 102.62(18) . .
Lu11 C23 Lu10 28.3(3) . .
C47 C24 C25 133.8 . .
C47 C24 C23 86.7 . .
C25 C24 C23 123.5 . .
C24 C25 C50 119.3 . .
C24 C25 C26 118.8 . .
C50 C25 C26 112.3 . .
C24 C25 Lu9 91.5(2) . .
C50 C25 Lu9 90.93(19) . .
C26 C25 Lu9 56.2(2) . .
C8 C26 C27 113.1 . .
C8 C26 C25 113.5 . .
C27 C26 C25 121.5 . .
C8 C26 Lu9 74.4(3) . .
C27 C26 Lu9 71.3(3) . .
C25 C26 Lu9 89.4(3) . .
C8 C26 Lu1 87.27(11) . .
C27 C26 Lu1 52.26(11) . .
C25 C26 Lu1 97.49(9) . .
Lu9 C26 Lu1 19.3(2) . .
C28 C27 C26 123.2 . .
C28 C27 C10 119.4 . .
C26 C27 C10 111.2 . .
C28 C27 Lu1 82.17(14) . .
C26 C27 Lu1 93.13(13) . .
C10 C27 Lu1 69.54(12) . .
C28 C27 Lu9 97.5(2) . .
C26 C27 Lu9 70.5(3) . .
C10 C27 Lu9 76.0(3) . .
Lu1 C27 Lu9 22.9(2) . .
C28 C27 Lu15 52.0(5) . .
C26 C27 Lu15 110.5(5) . .
C10 C27 Lu15 86.9(5) . .
Lu1 C27 Lu15 30.3(5) . .
Lu9 C27 Lu15 49.0(5) . .
C28 C27 Lu16 97.9(4) . .
C26 C27 Lu16 82.0(4) . .
C10 C27 Lu16 63.7(4) . .
Lu1 C27 Lu16 16.0(4) . .
Lu9 C27 Lu16 13.8(4) . .
Lu15 C27 Lu16 46.2(7) . .
C28 C27 Lu6 70.52(12) . .
C26 C27 Lu6 114.83(10) . .
C10 C27 Lu6 63.62(11) . .
Lu1 C27 Lu6 21.71(12) . .
Lu9 C27 Lu6 44.5(3) . .
Lu15 C27 Lu6 23.4(5) . .
Lu16 C27 Lu6 34.9(4) . .
C28 C27 Lu3 64.34(12) . .
C26 C27 Lu3 86.89(13) . .
C10 C27 Lu3 96.29(11) . .
Lu1 C27 Lu3 27.02(12) . .
Lu9 C27 Lu3 33.4(2) . .
Lu15 C27 Lu3 23.6(5) . .
Lu16 C27 Lu3 38.0(4) . .
Lu6 C27 Lu3 37.51(13) . .
C27 C28 C29 117.1 . .
C27 C28 C51 116.8 . .
C29 C28 C51 110.4 . .
C27 C28 Lu15 92.8(7) . .
C29 C28 Lu15 56.1(6) . .
C51 C28 Lu15 80.8(7) . .
C27 C28 Lu1 59.94(11) . .
C29 C28 Lu1 77.91(11) . .
C51 C28 Lu1 94.24(10) . .
Lu15 C28 Lu1 33.0(7) . .
C27 C28 Lu3 85.77(14) . .
C29 C28 Lu3 80.22(14) . .
C51 C28 Lu3 63.44(13) . .
Lu15 C28 Lu3 24.8(6) . .
Lu1 C28 Lu3 32.75(13) . .
C27 C28 Lu6 79.47(13) . .
C29 C28 Lu6 51.66(11) . .
C51 C28 Lu6 101.41(11) . .
Lu15 C28 Lu6 21.1(7) . .
Lu1 C28 Lu6 26.28(11) . .
Lu3 C28 Lu6 40.35(14) . .
C27 C28 Lu9 51.98(17) . .
C29 C28 Lu9 93.9(2) . .
C51 C28 Lu9 86.8(2) . .
Lu15 C28 Lu9 44.6(7) . .
Lu1 C28 Lu9 16.1(2) . .
Lu3 C28 Lu9 34.0(2) . .
Lu6 C28 Lu9 42.3(2) . .
C27 C28 Lu14 91.0(2) . .
C29 C28 Lu14 63.2(2) . .
C51 C28 Lu14 75.3(2) . .
Lu15 C28 Lu14 7.4(6) . .
Lu1 C28 Lu14 31.4(2) . .
Lu3 C28 Lu14 17.4(2) . .
Lu6 C28 Lu14 26.1(3) . .
Lu9 C28 Lu14 40.6(3) . .
C28 C29 C32 123.1 . .
C28 C29 C30 125.0 . .
C32 C29 C30 105.7 . .
C28 C29 Lu15 76.9(8) . .
C32 C29 Lu15 89.2(8) . .
C30 C29 Lu15 80.2(9) . .
C28 C29 Lu6 95.53(15) . .
C32 C29 Lu6 57.69(13) . .
C30 C29 Lu6 89.76(16) . .
Lu15 C29 Lu6 31.5(8) . .
C28 C29 Lu1 66.43(11) . .
C32 C29 Lu1 76.05(10) . .
C30 C29 Lu1 107.20(10) . .
Lu15 C29 Lu1 27.7(9) . .
Lu6 C29 Lu1 29.14(14) . .
C28 C29 Lu14 85.5(3) . .
C32 C29 Lu14 86.4(3) . .
C30 C29 Lu14 73.0(3) . .
Lu15 C29 Lu14 8.9(9) . .
Lu6 C29 Lu14 29.8(3) . .
Lu1 C29 Lu14 34.2(3) . .
C28 C29 Lu3 68.04(13) . .
C32 C29 Lu3 99.04(12) . .
C30 C29 Lu3 81.66(13) . .
Lu15 C29 Lu3 10.6(8) . .
Lu6 C29 Lu3 41.56(15) . .
Lu1 C29 Lu3 30.68(12) . .
Lu14 C29 Lu3 17.8(3) . .
C31 C30 C53 130.1 . .
C31 C30 C29 101.2 . .
C53 C30 C29 119.7 . .
C31 C30 Lu15 97.8(6) . .
C53 C30 Lu15 87.9(6) . .
C29 C30 Lu15 51.5(7) . .
C31 C30 Lu14 89.8(3) . .
C53 C30 Lu14 79.4(3) . .
C29 C30 Lu14 70.5(3) . .
Lu15 C30 Lu14 19.6(7) . .
C31 C30 Lu6 74.49(12) . .
C53 C30 Lu6 106.94(10) . .
C29 C30 Lu6 53.33(13) . .
Lu15 C30 Lu6 23.9(6) . .
Lu14 C30 Lu6 27.7(3) . .
C56 C31 C30 113.7 . .
C56 C31 C33 115.5 . .
C30 C31 C33 114.8 . .
C56 C31 Lu6 99.77(13) . .
C30 C31 Lu6 74.44(13) . .
C33 C31 Lu6 57.58(11) . .
C56 C31 Lu15 103.7(5) . .
C30 C31 Lu15 50.7(5) . .
C33 C31 Lu15 78.0(5) . .
Lu6 C31 Lu15 24.2(5) . .
C56 C31 Lu2 78.08(9) . .
C30 C31 Lu2 97.02(8) . .
C33 C31 Lu2 56.36(8) . .
Lu6 C31 Lu2 26.49(10) . .
Lu15 C31 Lu2 47.0(5) . .
C56 C31 Lu14 85.9(3) . .
C30 C31 Lu14 61.1(3) . .
C33 C31 Lu14 82.8(2) . .
Lu6 C31 Lu14 25.4(2) . .
Lu15 C31 Lu14 18.1(5) . .
Lu2 C31 Lu14 37.1(2) . .
C33 C32 C29 119.2 . .
C33 C32 C11 111.8 . .
C29 C32 C11 119.1 . .
C33 C32 Lu6 89.24(19) . .
C29 C32 Lu6 79.40(18) . .
C11 C32 Lu6 69.91(18) . .
C33 C32 Lu15 104.1(7) . .
C29 C32 Lu15 49.0(6) . .
C11 C32 Lu15 89.2(6) . .
Lu6 C32 Lu15 30.4(6) . .
C33 C32 Lu1 114.84(10) . .
C29 C32 Lu1 69.82(11) . .
C11 C32 Lu1 59.68(10) . .
Lu6 C32 Lu1 25.72(17) . .
Lu15 C32 Lu1 29.5(6) . .
C33 C32 Lu2 64.98(9) . .
C29 C32 Lu2 100.85(9) . .
C11 C32 Lu2 72.22(10) . .
Lu6 C32 Lu2 26.59(16) . .
Lu15 C32 Lu2 53.9(6) . .
Lu1 C32 Lu2 50.59(10) . .
C33 C32 Lu14 91.4(3) . .
C29 C32 Lu14 62.4(3) . .
C11 C32 Lu14 86.3(2) . .
Lu6 C32 Lu14 18.7(3) . .
Lu15 C32 Lu14 15.1(7) . .
Lu1 C32 Lu14 31.0(2) . .
Lu2 C32 Lu14 39.2(3) . .
C32 C33 C34 123.9 . .
C32 C33 C31 98.8 . .
C34 C33 C31 118.4 . .
C32 C33 Lu6 54.37(16) . .
C34 C33 Lu6 87.37(15) . .
C31 C33 Lu6 84.37(15) . .
C32 C33 Lu2 84.55(11) . .
C34 C33 Lu2 58.16(10) . .
C31 C33 Lu2 88.66(11) . .
Lu6 C33 Lu2 31.91(12) . .
C32 C33 Lu15 48.9(5) . .
C34 C33 Lu15 107.2(5) . .
C31 C33 Lu15 67.6(5) . .
Lu6 C33 Lu15 21.7(5) . .
Lu2 C33 Lu15 49.3(5) . .
C35 C34 C13 116.6 . .
C35 C34 C33 114.9 . .
C13 C34 C33 118.2 . .
C35 C34 Lu2 82.41(13) . .
C13 C34 Lu2 74.63(14) . .
C33 C34 Lu2 80.80(13) . .
C35 C34 Lu6 104.04(12) . .
C13 C34 Lu6 79.67(12) . .
C33 C34 Lu6 56.57(12) . .
Lu2 C34 Lu6 27.30(10) . .
C34 C35 C57 122.6 . .
C34 C35 C36 94.2 . .
C57 C35 C36 132.7 . .
C34 C35 Lu2 64.44(11) . .
C57 C35 Lu2 87.34(12) . .
C36 C35 Lu2 82.96(12) . .
C14 C36 C37 108.6 . .
C14 C36 C35 118.7 . .
C37 C36 C35 119.5 . .
C14 C36 Lu2 76.66(11) . .
C37 C36 Lu2 101.11(9) . .
C35 C36 Lu2 59.48(10) . .
C38 C37 C36 117.2 . .
C38 C37 C59 120.1 . .
C36 C37 C59 116.5 . .
C37 C38 C16 149.3 . .
C37 C38 C39 118.5 . .
C16 C38 C39 77.5 . .
C61 C39 C38 123.6 . .
C61 C39 C40 103.3 . .
C38 C39 C40 118.1 . .
C17 C40 C41 112.5 . .
C17 C40 C39 98.1 . .
C41 C40 C39 140.8 . .
C63 C41 C40 101.8 . .
C63 C41 C42 120.4 . .
C40 C41 C42 134.8 . .
C41 C42 C19 113.4 . .
C41 C42 C43 117.5 . .
C19 C42 C43 106.7 . .
C41 C42 Lu11 96.12(19) . .
C19 C42 Lu11 53.5(3) . .
C43 C42 Lu11 71.8(3) . .
C22 C43 C44 102.6 . .
C22 C43 C42 126.9 . .
C44 C43 C42 125.9 . .
C22 C43 Lu11 71.68(15) . .
C44 C43 Lu11 100.6(3) . .
C42 C43 Lu11 78.7(2) . .
C64 C44 C43 108.1 . .
C64 C44 C45 136.4 . .
C43 C44 C45 108.8 . .
C44 C45 C67 110.8 . .
C44 C45 C46 110.6 . .
C67 C45 C46 125.4 . .
C44 C45 Lu8 91.95(15) . .
C67 C45 Lu8 45.2(3) . .
C46 C45 Lu8 100.0(2) . .
C45 C46 C22 98.3 . .
C45 C46 C47 117.5 . .
C22 C46 C47 142.6 . .
C45 C46 C21 135.7 . .
C22 C46 C21 42.8 . .
C47 C46 C21 100.1 . .
C45 C46 Lu11 101.9(2) . .
C22 C46 Lu11 69.0(2) . .
C47 C46 Lu11 92.08(14) . .
C21 C46 Lu11 51.4(3) . .
C24 C47 C48 109.4 . .
C24 C47 C46 128.3 . .
C48 C47 C46 114.9 . .
C24 C47 C23 50.8 . .
C48 C47 C23 145.5 . .
C46 C47 C23 77.5 . .
C24 C47 Lu5 95.18(15) . .
C48 C47 Lu5 55.98(11) . .
C46 C47 Lu5 88.39(14) . .
C23 C47 Lu5 94.49(12) . .
C68 C48 C47 124.3 . .
C68 C48 C49 107.2 . .
C47 C48 C49 123.0 . .
C68 C48 Lu5 74.31(19) . .
C47 C48 Lu5 93.50(16) . .
C49 C48 Lu5 77.30(17) . .
C68 C48 Lu8 49.8(3) . .
C47 C48 Lu8 103.0(3) . .
C49 C48 Lu8 91.6(3) . .
Lu5 C48 Lu8 25.1(3) . .
C50 C49 C71 105.7 . .
C50 C49 C48 121.9 . .
C71 C49 C48 122.0 . .
C50 C49 Lu5 99.48(16) . .
C71 C49 Lu5 78.41(16) . .
C48 C49 Lu5 63.81(14) . .
C50 C49 Lu13 94.5(3) . .
C71 C49 Lu13 58.2(3) . .
C48 C49 Lu13 85.4(3) . .
Lu5 C49 Lu13 22.8(3) . .
C50 C49 Lu3 68.69(13) . .
C71 C49 Lu3 70.86(13) . .
C48 C49 Lu3 96.19(12) . .
Lu5 C49 Lu3 35.96(14) . .
Lu13 C49 Lu3 26.0(3) . .
C49 C50 C25 111.8 . .
C49 C50 C51 108.2 . .
C25 C50 C51 126.8 . .
C49 C50 Lu3 81.98(13) . .
C25 C50 Lu3 90.67(14) . .
C51 C50 Lu3 61.63(13) . .
C50 C51 C52 111.2 . .
C50 C51 C28 118.0 . .
C52 C51 C28 124.1 . .
C50 C51 Lu15 111.1(5) . .
C52 C51 Lu15 80.4(7) . .
C28 C51 Lu15 59.0(6) . .
C50 C51 Lu3 85.20(16) . .
C52 C51 Lu3 77.11(16) . .
C28 C51 Lu3 82.21(14) . .
Lu15 C51 Lu3 29.1(5) . .
C50 C51 Lu14 100.7(2) . .
C52 C51 Lu14 72.1(2) . .
C28 C51 Lu14 74.4(2) . .
Lu15 C51 Lu14 16.1(6) . .
Lu3 C51 Lu14 15.5(2) . .
C50 C51 Lu1 90.77(10) . .
C52 C51 Lu1 102.16(9) . .
C28 C51 Lu1 54.45(9) . .
Lu15 C51 Lu1 25.5(6) . .
Lu3 C51 Lu1 29.69(13) . .
Lu14 C51 Lu1 30.1(2) . .
C71 C52 C53 124.1 . .
C71 C52 C51 101.8 . .
C53 C52 C51 126.2 . .
C71 C52 Lu3 83.85(14) . .
C53 C52 Lu3 89.60(15) . .
C51 C52 Lu3 67.40(15) . .
C71 C52 Lu15 110.9(5) . .
C53 C52 Lu15 74.0(5) . .
C51 C52 Lu15 63.8(6) . .
Lu3 C52 Lu15 27.0(5) . .
C71 C52 Lu13 62.6(3) . .
C53 C52 Lu13 86.7(3) . .
C51 C52 Lu13 91.9(3) . .
Lu3 C52 Lu13 28.9(3) . .
Lu15 C52 Lu13 51.9(6) . .
C71 C52 Lu14 95.8(2) . .
C53 C52 Lu14 72.2(2) . .
C51 C52 Lu14 77.4(3) . .
Lu3 C52 Lu14 17.6(2) . .
Lu15 C52 Lu14 19.1(5) . .
Lu13 C52 Lu14 34.0(4) . .
C54 C53 C30 114.0 . .
C54 C53 C52 116.7 . .
C30 C53 C52 114.2 . .
C54 C53 Lu15 103.5(6) . .
C30 C53 Lu15 57.1(5) . .
C52 C53 Lu15 72.4(5) . .
C54 C53 Lu14 84.2(3) . .
C30 C53 Lu14 69.0(2) . .
C52 C53 Lu14 77.2(3) . .
Lu15 C53 Lu14 19.7(5) . .
C54 C53 Lu7 46.6(3) . .
C30 C53 Lu7 91.2(3) . .
C52 C53 Lu7 94.5(3) . .
Lu15 C53 Lu7 57.3(6) . .
Lu14 C53 Lu7 37.7(4) . .
C54 C53 Lu13 69.6(3) . .
C30 C53 Lu13 101.8(2) . .
C52 C53 Lu13 62.5(3) . .
Lu15 C53 Lu13 47.9(6) . .
Lu14 C53 Lu13 32.8(3) . .
Lu7 C53 Lu13 32.1(4) . .
C54 C53 Lu3 90.74(12) . .
C30 C53 Lu3 80.61(12) . .
C52 C53 Lu3 60.07(12) . .
Lu15 C53 Lu3 23.8(5) . .
Lu14 C53 Lu3 17.3(2) . .
Lu7 C53 Lu3 45.6(3) . .
Lu13 C53 Lu3 25.3(3) . .
C53 C54 C72 116.0 . .
C53 C54 C55 116.7 . .
C72 C54 C55 123.9 . .
C53 C54 Lu7 104.5(3) . .
C72 C54 Lu7 77.9(4) . .
C55 C54 Lu7 71.8(3) . .
C53 C54 Lu13 81.1(3) . .
C72 C54 Lu13 65.0(3) . .
C55 C54 Lu13 106.1(3) . .
Lu7 C54 Lu13 35.5(4) . .
C53 C54 Lu14 67.3(2) . .
C72 C54 Lu14 96.9(2) . .
C55 C54 Lu14 86.5(3) . .
Lu7 C54 Lu14 37.3(4) . .
Lu13 C54 Lu14 32.1(3) . .
C56 C55 C74 123.4 . .
C56 C55 C54 126.6 . .
C74 C55 C54 100.2 . .
C56 C55 Lu7 99.3(4) . .
C74 C55 Lu7 67.6(2) . .
C54 C55 Lu7 68.2(2) . .
C55 C56 C31 117.7 . .
C55 C56 C57 121.6 . .
C31 C56 C57 111.3 . .
C55 C56 Lu7 50.5(3) . .
C31 C56 Lu7 99.90(18) . .
C57 C56 Lu7 92.6(2) . .
C55 C56 Lu2 104.58(8) . .
C31 C56 Lu2 73.70(9) . .
C57 C56 Lu2 60.95(9) . .
Lu7 C56 Lu2 54.1(3) . .
C35 C57 C56 136.4 . .
C35 C57 C58 106.0 . .
C56 C57 C58 110.5 . .
C35 C57 Lu2 61.98(10) . .
C56 C57 Lu2 89.88(11) . .
C58 C57 Lu2 97.70(10) . .
C75 C58 C57 128.6 . .
C75 C58 C59 93.2 . .
C57 C58 C59 130.9 . .
C60 C59 C37 113.6 . .
C60 C59 C58 120.0 . .
C37 C59 C58 113.0 . .
C59 C60 C76 107.2 . .
C59 C60 C61 126.2 . .
C76 C60 C61 116.9 . .
C39 C61 C62 124.9 . .
C39 C61 C60 117.0 . .
C62 C61 C60 112.3 . .
C63 C62 C78 103.6 . .
C63 C62 C61 122.4 . .
C78 C62 C61 127.8 . .
C41 C63 C64 115.2 . .
C41 C63 C62 125.8 . .
C64 C63 C62 112.3 . .
C44 C64 C63 129.7 . .
C44 C64 C65 109.6 . .
C63 C64 C65 106.6 . .
C64 C65 C78 107.9 . .
C64 C65 C66 117.1 . .
C78 C65 C66 126.0 . .
C64 C65 Lu4 102.61(13) . .
C78 C65 Lu4 76.96(14) . .
C66 C65 Lu4 65.73(15) . .
C64 C65 Lu8 104.0(3) . .
C78 C65 Lu8 92.8(3) . .
C66 C65 Lu8 49.6(3) . .
Lu4 C65 Lu8 17.1(3) . .
C67 C66 C65 124.1 . .
C67 C66 C80 112.8 . .
C65 C66 C80 114.4 . .
C67 C66 Lu8 76.6(4) . .
C65 C66 Lu8 96.2(3) . .
C80 C66 Lu8 66.6(4) . .
C67 C66 Lu4 91.35(15) . .
C65 C66 Lu4 79.94(17) . .
C80 C66 Lu4 68.21(15) . .
Lu8 C66 Lu4 17.6(2) . .
C67 C66 Lu12 85.7(5) . .
C65 C66 Lu12 90.4(3) . .
C80 C66 Lu12 62.7(6) . .
Lu8 C66 Lu12 9.1(6) . .
Lu4 C66 Lu12 10.5(3) . .
C66 C67 C45 121.3 . .
C66 C67 C68 116.8 . .
C45 C67 C68 116.7 . .
C66 C67 Lu8 67.4(3) . .
C45 C67 Lu8 107.2(4) . .
C68 C67 Lu8 73.88(19) . .
C66 C67 Lu5 92.70(16) . .
C45 C67 Lu5 93.69(14) . .
C68 C67 Lu5 60.22(13) . .
Lu8 C67 Lu5 25.3(3) . .
C66 C67 Lu4 60.83(12) . .
C45 C67 Lu4 102.56(12) . .
C68 C67 Lu4 84.78(15) . .
Lu8 C67 Lu4 10.90(16) . .
Lu5 C67 Lu4 32.94(17) . .
C66 C67 Lu12 68.1(3) . .
C45 C67 Lu12 106.2(6) . .
C68 C67 Lu12 74.07(19) . .
Lu8 C67 Lu12 1.1(7) . .
Lu5 C67 Lu12 24.6(3) . .
Lu4 C67 Lu12 10.76(13) . .
C48 C68 C67 119.7 . .
C48 C68 C69 129.2 . .
C67 C68 C69 97.8 . .
C48 C68 Lu8 101.5(3) . .
C67 C68 Lu8 67.9(3) . .
C69 C68 Lu8 60.4(4) . .
C48 C68 Lu5 71.4(2) . .
C67 C68 Lu5 88.55(17) . .
C69 C68 Lu5 77.24(18) . .
Lu8 C68 Lu5 30.6(3) . .
C48 C68 Lu12 96.0(4) . .
C67 C68 Lu12 77.4(3) . .
C69 C68 Lu12 58.1(6) . .
Lu8 C68 Lu12 9.5(4) . .
Lu5 C68 Lu12 24.7(4) . .
C48 C68 Lu4 101.90(11) . .
C67 C68 Lu4 66.91(12) . .
C69 C68 Lu4 60.86(11) . .
Lu8 C68 Lu4 1.0(3) . .
Lu5 C68 Lu4 31.27(18) . .
Lu12 C68 Lu4 10.5(3) . .
C48 C68 Lu13 79.3(3) . .
C67 C68 Lu13 98.8(3) . .
C69 C68 Lu13 61.1(3) . .
Lu8 C68 Lu13 31.9(3) . .
Lu5 C68 Lu13 18.2(2) . .
Lu12 C68 Lu13 22.5(4) . .
Lu4 C68 Lu13 32.8(3) . .
C68 C69 C70 126.0 . .
C68 C69 C80 117.5 . .
C70 C69 C80 111.6 . .
C68 C69 Lu8 79.8(5) . .
C70 C69 Lu8 98.9(5) . .
C80 C69 Lu8 68.6(3) . .
C68 C69 Lu12 91.9(7) . .
C70 C69 Lu12 83.2(6) . .
C80 C69 Lu12 71.4(3) . .
Lu8 C69 Lu12 16.1(9) . .
C68 C69 Lu5 68.61(15) . .
C70 C69 Lu5 84.74(15) . .
C80 C69 Lu5 97.12(17) . .
Lu8 C69 Lu5 28.8(2) . .
Lu12 C69 Lu5 28.5(5) . .
C68 C69 Lu4 90.40(13) . .
C70 C69 Lu4 93.60(13) . .
C80 C69 Lu4 61.92(13) . .
Lu8 C69 Lu4 10.7(4) . .
Lu12 C69 Lu4 11.9(3) . .
Lu5 C69 Lu4 35.51(16) . .
C68 C69 Lu13 90.5(3) . .
C70 C69 Lu13 63.5(3) . .
C80 C69 Lu13 95.0(3) . .
Lu8 C69 Lu13 38.0(4) . .
Lu12 C69 Lu13 26.0(4) . .
Lu5 C69 Lu13 23.6(3) . .
Lu4 C69 Lu13 37.7(3) . .
C72 C70 C71 114.2 . .
C72 C70 C69 119.4 . .
C71 C70 C69 111.7 . .
C72 C70 Lu13 78.4(4) . .
C71 C70 Lu13 69.9(4) . .
C69 C70 Lu13 82.5(4) . .
C72 C70 Lu8 89.7(3) . .
C71 C70 Lu8 97.1(2) . .
C69 C70 Lu8 47.1(3) . .
Lu13 C70 Lu8 37.6(5) . .
C72 C70 Lu12 76.4(6) . .
C71 C70 Lu12 93.3(4) . .
C69 C70 Lu12 63.5(6) . .
Lu13 C70 Lu12 25.4(5) . .
Lu8 C70 Lu12 16.7(7) . .
C72 C70 Lu5 97.34(13) . .
C71 C70 Lu5 71.32(16) . .
C69 C70 Lu5 63.07(13) . .
Lu13 C70 Lu5 22.0(4) . .
Lu8 C70 Lu5 25.9(2) . .
Lu12 C70 Lu5 25.5(5) . .
C70 C71 C52 118.3 . .
C70 C71 C49 121.9 . .
C52 C71 C49 112.8 . .
C70 C71 Lu13 73.7(4) . .
C52 C71 Lu13 82.7(4) . .
C49 C71 Lu13 87.6(4) . .
C70 C71 Lu5 77.52(17) . .
C52 C71 Lu5 100.51(12) . .
C49 C71 Lu5 67.48(16) . .
Lu13 C71 Lu5 22.9(4) . .
C70 C71 Lu3 99.83(13) . .
C52 C71 Lu3 64.63(13) . .
C49 C71 Lu3 78.19(14) . .
Lu13 C71 Lu3 26.8(4) . .
Lu5 C71 Lu3 36.40(14) . .
C54 C72 C70 129.1 . .
C54 C72 C73 96.4 . .
C70 C72 C73 124.7 . .
C54 C72 Lu7 65.0(3) . .
C70 C72 Lu7 104.3(3) . .
C73 C72 Lu7 64.1(2) . .
C54 C72 Lu13 83.6(4) . .
C70 C72 Lu13 67.0(3) . .
C73 C72 Lu13 93.3(3) . .
Lu7 C72 Lu13 38.4(4) . .
C54 C72 Lu12 98.0(5) . .
C70 C72 Lu12 72.3(5) . .
C73 C72 Lu12 71.6(3) . .
Lu7 C72 Lu12 36.0(6) . .
Lu13 C72 Lu12 24.9(4) . .
C54 C72 Lu8 112.2(3) . .
C70 C72 Lu8 61.1(2) . .
C73 C72 Lu8 74.67(15) . .
Lu7 C72 Lu8 50.5(4) . .
Lu13 C72 Lu8 32.9(4) . .
Lu12 C72 Lu8 14.6(6) . .
C79 C73 C72 116.9 . .
C79 C73 C74 121.9 . .
C72 C73 C74 113.0 . .
C79 C73 Lu7 96.0(3) . .
C72 C73 Lu7 77.71(16) . .
C74 C73 Lu7 67.6(4) . .
C79 C73 Lu12 65.0(4) . .
C72 C73 Lu12 76.47(15) . .
C74 C73 Lu12 101.6(5) . .
Lu7 C73 Lu12 37.2(7) . .
C79 C73 Lu4 55.38(11) . .
C72 C73 Lu4 86.98(15) . .
C74 C73 Lu4 101.37(11) . .
Lu7 C73 Lu4 42.8(4) . .
Lu12 C73 Lu4 11.25(19) . .
C79 C73 Lu8 54.4(2) . .
C72 C73 Lu8 76.46(12) . .
C74 C73 Lu8 115.2(3) . .
Lu7 C73 Lu8 51.7(5) . .
Lu12 C73 Lu8 14.5(6) . .
Lu4 C73 Lu8 15.04(19) . .
C79 C73 Lu13 85.9(3) . .
C72 C73 Lu13 57.1(2) . .
C74 C73 Lu13 98.1(3) . .
Lu7 C73 Lu13 31.3(4) . .
Lu12 C73 Lu13 22.5(4) . .
Lu4 C73 Lu13 33.7(3) . .
Lu8 C73 Lu13 31.6(3) . .
C75 C74 C55 117.0 . .
C75 C74 C73 128.2 . .
C55 C74 C73 106.5 . .
C75 C74 Lu7 97.6(3) . .
C55 C74 Lu7 73.5(3) . .
C73 C74 Lu7 68.5(4) . .
C58 C75 C74 118.1 . .
C58 C75 C76 115.9 . .
C74 C75 C76 110.3 . .
C58 C75 Lu7 91.7(3) . .
C74 C75 Lu7 51.0(3) . .
C76 C75 Lu7 87.8(3) . .
C60 C76 C77 130.5 . .
C60 C76 C75 101.7 . .
C77 C76 C75 115.6 . .
C76 C77 C78 109.6 . .
C76 C77 C79 133.0 . .
C78 C77 C79 113.3 . .
C76 C77 Lu4 109.05(12) . .
C78 C77 Lu4 78.26(14) . .
C79 C77 Lu4 63.65(15) . .
C76 C77 Lu12 107.5(5) . .
C78 C77 Lu12 87.0(6) . .
C79 C77 Lu12 57.9(5) . .
Lu4 C77 Lu12 8.9(6) . .
C76 C77 Lu8 121.5(3) . .
C78 C77 Lu8 77.8(3) . .
C79 C77 Lu8 53.7(3) . .
Lu4 C77 Lu8 12.9(3) . .
Lu12 C77 Lu8 14.9(6) . .
C76 C77 Lu7 82.0(2) . .
C78 C77 Lu7 113.5(3) . .
C79 C77 Lu7 64.3(2) . .
Lu4 C77 Lu7 38.8(3) . .
Lu12 C77 Lu7 31.6(6) . .
Lu8 C77 Lu7 46.0(4) . .
C65 C78 C62 109.3 . .
C65 C78 C77 120.3 . .
C62 C78 C77 120.6 . .
C65 C78 Lu4 71.30(12) . .
C62 C78 Lu4 102.01(13) . .
C77 C78 Lu4 68.37(13) . .
C80 C79 C73 116.2 . .
C80 C79 C77 125.9 . .
C73 C79 C77 110.8 . .
C80 C79 Lu4 71.99(15) . .
C73 C79 Lu4 93.33(15) . .
C77 C79 Lu4 80.25(18) . .
C80 C79 Lu8 54.2(4) . .
C73 C79 Lu8 96.6(3) . .
C77 C79 Lu8 96.2(2) . .
Lu4 C79 Lu8 18.6(3) . .
C80 C79 Lu12 71.2(6) . .
C73 C79 Lu12 82.5(6) . .
C77 C79 Lu12 90.5(3) . .
Lu4 C79 Lu12 12.8(4) . .
Lu8 C79 Lu12 18.2(8) . .
C80 C79 Lu7 102.7(2) . .
C73 C79 Lu7 52.1(3) . .
C77 C79 Lu7 85.74(17) . .
Lu4 C79 Lu7 43.3(3) . .
Lu8 C79 Lu7 53.9(5) . .
Lu12 C79 Lu7 35.9(7) . .
C79 C80 C66 119.4 . .
C79 C80 C69 128.0 . .
C66 C80 C69 95.1 . .
C79 C80 Lu8 89.3(4) . .
C66 C80 Lu8 69.4(5) . .
C69 C80 Lu8 66.5(2) . .
C79 C80 Lu4 71.43(15) . .
C66 C80 Lu4 74.84(15) . .
C69 C80 Lu4 83.20(17) . .
Lu8 C80 Lu4 18.9(3) . .
C79 C80 Lu12 74.1(6) . .
C66 C80 Lu12 83.7(7) . .
C69 C80 Lu12 72.5(2) . .
Lu8 C80 Lu12 16.9(9) . .
Lu4 C80 Lu12 13.1(3) . .
C95 N3 C95 104.4(6) 6_565 .
C95 N3 Ni1 127.8(3) 6_565 .
C95 N3 Ni1 127.8(3) . .
C93 N2 C86 104.3(4) . .
C93 N2 Ni1 128.3(3) . .
C86 N2 Ni1 127.4(3) . .
C84 N1 C84 104.1(6) . 6_565
C84 N1 Ni1 127.9(3) . .
C84 N1 Ni1 127.9(3) 6_565 .
N3 Ni1 N1 177.9(2) . .
N3 Ni1 N2 89.74(12) . 6_565
N1 Ni1 N2 90.22(12) . 6_565
N3 Ni1 N2 89.74(12) . .
N1 Ni1 N2 90.22(12) . .
N2 Ni1 N2 177.8(2) 6_565 .
C83 C82 C81 112.6(5) . .
C83 C83 C84 106.6(3) 6_565 .
C83 C83 C82 128.9(3) 6_565 .
C84 C83 C82 124.4(5) . .
C85 C84 N1 125.0(5) . .
C85 C84 C83 123.6(5) . .
N1 C84 C83 111.4(5) . .
C84 C85 C86 124.3(5) . .
N2 C86 C85 125.0(5) . .
N2 C86 C87 111.1(4) . .
C85 C86 C87 123.9(5) . .
C90 C87 C86 106.5(5) . .
C90 C87 C88 128.9(5) . .
C86 C87 C88 124.5(5) . .
C87 C88 C89 113.1(6) . .
C87 C90 C93 106.4(5) . .
C87 C90 C91 129.2(5) . .
C93 C90 C91 124.3(5) . .
C90 C91 C92 113.5(5) . .
N2 C93 C94 124.4(5) . .
N2 C93 C90 111.6(4) . .
C94 C93 C90 123.9(5) . .
C95 C94 C93 124.5(5) . .
C94 C95 N3 125.2(4) . .
C94 C95 C96 123.8(5) . .
N3 C95 C96 111.0(5) . .
C96 C96 C95 106.8(3) 6_565 .
C96 C96 C97 128.5(3) 6_565 .
C95 C96 C97 124.5(5) . .
C96 C97 C98 112.1(5) . .
C110 C105 C106 122.7(12) . .
C105 C106 C107 116.8(9) . .
C108 C107 C106 124.7(10) . .
C107 C108 C109 115.6(11) . .
C110 C109 C108 121.1(12) . .
C105 C110 C109 119.1(13) . .
C100 C99 C104 120.0 . .
C101 C100 C99 120.0 . .
C102 C101 C100 120.0 . .
C101 C102 C103 120.0 . .
C104 C103 C102 120.0 . .
C103 C104 C99 120.0 . .

loop_
_geom_bond_atom_site_label_1
_geom_bond_atom_site_label_2
_geom_bond_distance
_geom_bond_site_symmetry_2
Lu1 Lu9 0.885(9) .
Lu1 Lu16 1.05(2) .
Lu1 Lu6 1.228(5) .
Lu1 Lu15 1.29(2) .
Lu1 Lu3 1.440(5) .
Lu1 Lu14 1.502(12) .
Lu1 Lu10 1.998(9) .
Lu1 C27 2.065(5) .
Lu1 C10 2.087(4) .
Lu1 C11 2.260(4) .
Lu1 Lu2 2.261(3) .
Lu1 C28 2.364(5) .
Lu2 Lu6 1.311(4) .
Lu2 Lu6 1.311(4) 6_565
Lu2 Lu14 1.883(12) 6_565
Lu2 Lu14 1.883(12) .
Lu2 C34 2.101(4) .
Lu2 Lu16 2.15(2) .
Lu2 Lu16 2.15(2) 6_565
Lu2 C13 2.198(4) .
Lu2 Lu1 2.261(3) 6_565
Lu2 Lu15 2.27(2) 6_565
Lu2 Lu15 2.27(2) .
Lu3 Lu14 0.868(11) .
Lu3 Lu15 1.18(2) .
Lu3 Lu13 1.267(14) .
Lu3 Lu9 1.626(10) .
Lu3 Lu5 1.699(6) .
Lu3 Lu6 1.870(6) .
Lu3 Lu16 1.89(2) .
Lu3 Lu4 1.942(6) 6_565
Lu3 Lu12 2.200(17) .
Lu3 Lu7 2.236(11) .
Lu3 C51 2.393(6) .
Lu4 Lu12 0.539(11) .
Lu4 Lu5 0.730(5) 6_565
Lu4 Lu8 0.762(10) .
Lu4 Lu13 0.843(14) 6_565
Lu4 Lu4 0.989(9) 6_565
Lu4 Lu5 1.526(8) .
Lu4 Lu13 1.661(15) .
Lu4 Lu7 1.867(14) .
Lu4 Lu3 1.942(6) 6_565
Lu4 C79 2.260(5) .
Lu4 C80 2.268(5) .
Lu4 Lu14 2.272(12) 6_565
Lu5 Lu4 0.730(5) 6_565
Lu5 Lu13 1.039(15) .
Lu5 Lu12 1.189(19) .
Lu5 Lu8 1.198(10) .
Lu5 Lu5 1.816(10) 6_565
Lu5 Lu13 2.200(14) 6_565
Lu5 Lu14 2.260(12) .
Lu5 C48 2.293(6) .
Lu5 C68 2.329(5) .
Lu5 Lu7 2.405(14) .
Lu6 Lu15 1.15(2) .
Lu6 Lu14 1.281(12) .
Lu6 Lu16 1.72(2) .
Lu6 C32 1.871(5) .
Lu6 C11 1.964(5) .
Lu6 Lu9 2.030(11) .
Lu6 C29 2.176(6) .
Lu6 C33 2.302(5) .
Lu6 C12 2.534(6) .
Lu7 Lu13 1.585(17) .
Lu7 Lu13 1.585(17) 6_565
Lu7 Lu12 1.59(3) .
Lu7 Lu14 1.814(16) .
Lu7 Lu14 1.814(16) 6_565
Lu7 Lu4 1.867(14) 6_565
Lu7 C74 2.115(13) .
Lu7 C73 2.129(14) .
Lu7 C54 2.143(12) .
Lu7 C55 2.193(14) .
Lu7 Lu3 2.236(11) 6_565
Lu8 Lu12 0.76(3) .
Lu8 Lu4 0.762(10) 6_565
Lu8 Lu5 1.198(10) 6_565
Lu8 Lu13 1.598(18) .
Lu8 Lu13 1.598(18) 6_565
Lu8 C69 1.910(12) .
Lu8 C80 1.939(13) .
Lu8 C66 1.978(14) .
Lu8 C67 2.084(16) .
Lu8 C68 2.161(13) .
Lu9 Lu16 0.85(2) .
Lu9 Lu10 1.286(13) .
Lu9 Lu14 1.994(14) .
Lu9 Lu15 2.01(2) .
Lu9 C9 2.232(9) .
Lu9 C26 2.264(10) .
Lu9 C27 2.275(10) .
Lu9 C8 2.344(8) .
Lu9 Lu11 2.363(12) .
Lu10 Lu16 1.12(2) .
Lu10 Lu11 1.251(13) .
Lu10 Lu10 1.37(2) 6_565
Lu10 Lu16 1.96(3) 6_565
Lu10 C1 2.213(8) .
Lu10 C5 2.213(8) .
Lu10 C6 2.311(8) .
Lu10 C7 2.427(9) .
Lu10 Lu9 2.500(14) 6_565
Lu11 Lu10 1.251(13) 6_565
Lu11 C20 1.932(11) .
Lu11 C21 2.134(10) .
Lu11 C19 2.220(9) .
Lu11 C6 2.233(13) .
Lu11 Lu16 2.25(2) 6_565
Lu11 Lu16 2.25(2) .
Lu11 C23 2.309(7) .
Lu11 Lu9 2.363(12) 6_565
Lu11 C5 2.492(15) .
Lu12 Lu4 0.539(11) 6_565
Lu12 Lu13 1.133(18) .
Lu12 Lu13 1.133(18) 6_565
Lu12 Lu5 1.189(19) 6_565
Lu12 Lu3 2.200(17) 6_565
Lu12 Lu14 2.34(2) .
Lu12 Lu14 2.34(2) 6_565
Lu13 Lu4 0.843(14) 6_565
Lu13 Lu14 1.589(17) .
Lu13 Lu13 2.07(3) 6_565
Lu13 Lu5 2.200(14) 6_565
Lu13 Lu15 2.22(3) .
Lu13 C71 2.283(11) .
Lu14 Lu15 0.93(2) .
Lu14 Lu16 1.91(2) .
Lu14 Lu4 2.272(12) 6_565
Lu15 C29 1.71(2) .
Lu15 C28 2.00(3) .
Lu15 Lu16 2.14(3) .
Lu15 C30 2.15(2) .
Lu15 C32 2.26(2) .
Lu16 Lu16 1.89(5) 6_565
Lu16 Lu10 1.96(3) 6_565
Lu16 C1 2.38(2) .
C1 C5 1.4610 .
C1 C9 1.4623 .
C1 C2 1.4675 .
C21 C22 1.2802 .
C21 C20 1.3631 .
C21 C23 1.3795 .
C21 C46 1.8839 .
C22 C43 1.3319 .
C22 C46 1.3717 .
C2 C12 1.4503 .
C2 C3 1.4601 .
C3 C15 1.4208 .
C3 C4 1.4640 .
C4 C18 1.2985 .
C4 C5 1.4204 .
C5 C6 1.2546 .
C6 C20 1.3703 .
C6 C7 1.3942 .
C7 C23 1.4040 .
C7 C8 1.4727 .
C8 C26 1.4674 .
C8 C9 1.4862 .
C9 C10 1.4785 .
C10 C11 1.5033 .
C10 C27 1.5048 .
C11 C12 1.5050 .
C11 C32 1.5186 .
C12 C13 1.5494 .
C13 C34 1.4113 .
C13 C14 1.4475 .
C14 C36 1.3832 .
C14 C15 1.4632 .
C15 C16 1.5901 .
C16 C17 1.2240 .
C16 C38 1.6323 .
C17 C40 1.3447 .
C17 C18 1.3707 .
C18 C19 1.3707 .
C19 C42 1.3549 .
C19 C20 1.3866 .
C23 C24 1.5134 .
C23 C47 1.9508 .
C24 C47 1.3217 .
C24 C25 1.4622 .
C25 C50 1.4772 .
C25 C26 1.5369 .
C26 C27 1.4834 .
C27 C28 1.4654 .
C28 C29 1.5033 .
C28 C51 1.5095 .
C29 C32 1.5074 .
C29 C30 1.6291 .
C30 C31 1.4533 .
C30 C53 1.4674 .
C31 C56 1.4440 .
C31 C33 1.6807 .
C32 C33 1.3659 .
C33 C34 1.6236 .
C34 C35 1.2735 .
C35 C57 1.3345 .
C35 C36 1.6335 .
C36 C37 1.4173 .
C37 C38 1.2429 .
C37 C59 1.5853 .
C38 C39 1.6338 .
C39 C61 1.1544 .
C39 C40 1.6443 .
C40 C41 1.3450 .
C41 C63 1.2938 .
C41 C42 1.3501 .
C42 C43 1.3777 .
C43 C44 1.3417 .
C44 C64 1.3231 .
C44 C45 1.3422 .
C45 C67 1.3643 .
C45 C46 1.3654 .
C46 C47 1.4652 .
C47 C48 1.4047 .
C48 C68 1.3625 .
C48 C49 1.6046 .
C49 C50 1.4251 .
C49 C71 1.5139 .
C50 C51 1.4881 .
C51 C52 1.5049 .
C52 C71 1.4621 .
C52 C53 1.4719 .
C53 C54 1.4242 .
C54 C72 1.4267 .
C54 C55 1.4841 .
C55 C56 1.4265 .
C55 C74 1.4380 .
C56 C57 1.4562 .
C57 C58 1.4777 .
C58 C75 1.3880 .
C58 C59 1.6440 .
C59 C60 1.3417 .
C60 C76 1.4467 .
C60 C61 1.4958 .
C61 C62 1.4750 .
C62 C63 1.4087 .
C62 C78 1.4253 .
C63 C64 1.3806 .
C64 C65 1.3954 .
C65 C78 1.4142 .
C65 C66 1.4584 .
C66 C67 1.2596 .
C66 C80 1.4684 .
C67 C68 1.3916 .
C68 C69 1.4046 .
C69 C70 1.4581 .
C69 C80 1.4697 .
C70 C72 1.4379 .
C70 C71 1.4446 .
C72 C73 1.4623 .
C73 C79 1.4266 .
C73 C74 1.5868 .
C74 C75 1.4187 .
C75 C76 1.6733 .
C76 C77 1.4544 .
C77 C78 1.4713 .
C77 C79 1.4863 .
C79 C80 1.4211 .
C81 C82 1.533(9) .
N3 C95 1.386(6) 6_565
N3 C95 1.386(6) .
N3 Ni1 1.951(6) .
N2 C93 1.368(7) .
N2 C86 1.380(7) .
N2 Ni1 1.965(4) .
N1 C84 1.378(6) .
N1 C84 1.378(6) 6_565
N1 Ni1 1.956(6) .
Ni1 N2 1.965(4) 6_565
C82 C83 1.502(7) .
C83 C83 1.351(12) 6_565
C83 C84 1.440(7) .
C84 C85 1.369(8) .
C85 C86 1.380(7) .
C86 C87 1.441(7) .
C87 C90 1.353(8) .
C87 C88 1.507(8) .
C88 C89 1.526(11) .
C90 C93 1.439(8) .
C90 C91 1.503(8) .
C91 C92 1.521(9) .
C93 C94 1.383(7) .
C94 C95 1.354(8) .
C95 C96 1.450(7) .
C96 C96 1.350(11) 6_565
C96 C97 1.495(7) .
C97 C98 1.532(8) .
C105 C110 1.355(18) .
C105 C106 1.355(15) .
C106 C107 1.418(15) .
C107 C108 1.352(14) .
C108 C109 1.415(19) .
C109 C110 1.41(2) .
C99 C100 1.3900 .
C99 C104 1.3900 .
C100 C101 1.3900 .
C101 C102 1.3900 .
C102 C103 1.3900 .
C103 C104 1.3900 .
